data_4127230
loop_
_publ_author_name
'Loh, Ying Kai'
'Porteous, Kieran'
'Fuentes, M \'Angeles'
'Do, Dinh Cao Huan'
'Hicks, Jamie'
'Aldridge, Simon'

_publ_section_title
;
 An Acid-Free Anionic Oxoborane Isoelectronic with Carbonyl: Facile Access
 and Transfer of a Terminal B&#x2550;O Double Bond.
;
_journal_issue 20
_journal_name_full 'Journal of the American Chemical Society'
_journal_page_first 8073
_journal_page_last 8077
_journal_paper_doi 10.1021/jacs.9b03600
_journal_volume 141
_journal_year 2019
_chemical_formula_moiety '2(C26 H36 B N2 O), 2(C18 H36 K N2 O6), C6 H6'
_chemical_formula_sum 'C94 H150 B2 K2 N8 O14'
_chemical_formula_weight 1716.03
_chemical_melting_point ?
_space_group_crystal_system triclinic
_space_group_IT_number 1
_space_group_name_Hall 'P 1'
_space_group_name_H-M_alt 'P 1'
_symmetry_space_group_name_Hall 'P 1'
_symmetry_space_group_name_H-M 'P 1'
_atom_sites_solution_hydrogens geom
_atom_sites_solution_primary dual
_audit_creation_method SHELXL-2018/3
_cell_angle_alpha 90.2510(10)
_cell_angle_beta 90.3870(10)
_cell_angle_gamma 112.097(2)
_cell_formula_units_Z 2
_cell_length_a 13.8502(2)
_cell_length_b 16.6927(3)
_cell_length_c 23.0193(3)
_cell_measurement_reflns_used 46199
_cell_measurement_temperature 150(2)
_cell_measurement_theta_max 76.0870
_cell_measurement_theta_min 3.8010
_cell_volume 4930.84(15)
_computing_cell_refinement 'CrysAlisPro 1.171.39.34b (Rigaku OD, 2017)'
_computing_data_collection 'CrysAlisPro 1.171.39.34b (Rigaku OD, 2017)'
_computing_data_reduction 'CrysAlisPro 1.171.39.34b (Rigaku OD, 2017)'
_computing_molecular_graphics 'SHELXLE (HUbschle, 2017)'
_computing_publication_material 'CIFTAB-2014/2 (Sheldrick, 2014)'
_computing_structure_refinement 'SHELXL-2018/3 (Sheldrick, 2018)'
_computing_structure_solution 'SHELXT (Sheldrick, 2015)'
_diffrn_ambient_temperature 150(2)
_diffrn_detector_area_resol_mean 10.4102
_diffrn_measured_fraction_theta_full 1.000
_diffrn_measured_fraction_theta_max 0.993
_diffrn_measurement_device_type 'SuperNova, Dual, Cu at home/near, Atlas'
_diffrn_measurement_method '\w scans'
_diffrn_radiation_type CuK\a
_diffrn_radiation_wavelength 1.54184
_diffrn_reflns_av_R_equivalents 0.0478
_diffrn_reflns_av_unetI/netI 0.0441
_diffrn_reflns_Laue_measured_fraction_full 1.000
_diffrn_reflns_Laue_measured_fraction_max 0.993
_diffrn_reflns_limit_h_max 17
_diffrn_reflns_limit_h_min -17
_diffrn_reflns_limit_k_max 20
_diffrn_reflns_limit_k_min -19
_diffrn_reflns_limit_l_max 28
_diffrn_reflns_limit_l_min -28
_diffrn_reflns_number 135248
_diffrn_reflns_point_group_measured_fraction_full 0.970
_diffrn_reflns_point_group_measured_fraction_max 0.948
_diffrn_reflns_theta_full 67.684
_diffrn_reflns_theta_max 76.251
_diffrn_reflns_theta_min 3.444
_diffrn_source 'micro-focus sealed X-ray tube'
_exptl_absorpt_coefficient_mu 1.341
_exptl_absorpt_correction_T_max 1.00000
_exptl_absorpt_correction_T_min 0.93818
_exptl_absorpt_correction_type multi-scan
_exptl_absorpt_process_details
;
CrysAlisPro 1.171.39.34b (Rigaku Oxford Diffraction, 2017)
Empirical absorption correction using spherical harmonics,
 implemented in SCALE3 ABSPACK scaling algorithm.
;
_exptl_crystal_colour yellow
_exptl_crystal_density_diffrn 1.156
_exptl_crystal_density_meas ?
_exptl_crystal_description plate
_exptl_crystal_F_000 1860
_exptl_crystal_size_max 0.14
_exptl_crystal_size_mid 0.12
_exptl_crystal_size_min 0.08
_refine_diff_density_max 0.466
_refine_diff_density_min -0.279
_refine_diff_density_rms 0.042
_refine_ls_abs_structure_details
;
 Refined as an inversion twin.
;
_refine_ls_abs_structure_Flack 0.359(10)
_refine_ls_extinction_method none
_refine_ls_goodness_of_fit_ref 1.041
_refine_ls_hydrogen_treatment constr
_refine_ls_matrix_type full
_refine_ls_number_parameters 2453
_refine_ls_number_reflns 39152
_refine_ls_number_restraints 1482
_refine_ls_restrained_S_all 1.038
_refine_ls_R_factor_all 0.0644
_refine_ls_R_factor_gt 0.0551
_refine_ls_shift/su_max 0.000
_refine_ls_shift/su_mean 0.000
_refine_ls_structure_factor_coef Fsqd
_refine_ls_weighting_details 'w=1/[\s^2^(Fo^2^)+(0.0734P)^2^+1.5916P] where P=(Fo^2^+2Fc^2^)/3'
_refine_ls_weighting_scheme calc
_refine_ls_wR_factor_gt 0.1437
_refine_ls_wR_factor_ref 0.1516
_reflns_Friedel_coverage 0.910
_reflns_Friedel_fraction_full 0.941
_reflns_Friedel_fraction_max 0.904
_reflns_number_gt 33912
_reflns_number_total 39152
_reflns_threshold_expression 'I > 2\s(I)'
_cod_data_source_file ja9b03600_si_002.cif
_cod_data_source_block 183ykmaf18b
_cod_depositor_comments
;
The following automatic conversions were performed:

'_chemical_melting_point' value 'not measured' was changed to '?' -
the value is undefined or not given.

'_exptl_crystal_density_meas' value 'not measured' was changed to '?'
- the value is perceived as not measured.

Automatic conversion script
Id: cif_fix_values 4973 2017-02-22 13:04:09Z antanas 

 Adding full bibliography for 4127230--4127234.cif.
;
_cod_database_code 4127230
_shelx_shelxl_version_number 2018/3
_shelx_space_group_comment
;
The symmetry employed for this shelxl refinement is uniquely defined
by the following loop, which should always be used as a source of
symmetry information in preference to the above space-group names.
They are only intended as comments.
;
_shelx_estimated_absorpt_t_min 0.834
_shelx_estimated_absorpt_t_max 0.900

loop_
_space_group_symop_operation_xyz
'x, y, z'

loop_
_atom_site_label
_atom_site_type_symbol
_atom_site_fract_x
_atom_site_fract_y
_atom_site_fract_z
_atom_site_U_iso_or_equiv
_atom_site_adp_type
_atom_site_occupancy
_atom_site_site_symmetry_order
_atom_site_calc_flag
_atom_site_refinement_flags_posn
_atom_site_refinement_flags_adp
_atom_site_refinement_flags_occupancy
_atom_site_disorder_assembly
_atom_site_disorder_group
K1 K 0.25021(8) 0.77936(7) 0.29537(4) 0.0401(2) Uani 1 1 d . . . . .
O2 O 0.2481(3) 0.7117(3) 0.18726(16) 0.0466(8) Uani 1 1 d . . . . .
O3 O 0.1152(3) 0.6025(3) 0.27169(19) 0.0538(10) Uani 1 1 d . . . . .
O4 O 0.1759(4) 0.9111(3) 0.2592(2) 0.0621(11) Uani 1 1 d . . . . .
O5 O 0.1100(4) 0.8197(4) 0.3658(2) 0.0696(13) Uani 1 1 d . . . . .
O6 O 0.4584(3) 0.8852(3) 0.30271(16) 0.0448(8) Uani 1 1 d . . . . .
O7 O 0.3712(3) 0.7521(2) 0.38598(16) 0.0455(8) Uani 1 1 d . . . . .
N3 N 0.3541(4) 0.8983(4) 0.1967(2) 0.0540(12) Uani 1 1 d . . . . .
N4 N 0.1429(4) 0.6600(4) 0.3934(2) 0.0619(14) Uani 1 1 d . . . . .
C27 C 0.3720(5) 0.8437(5) 0.1508(2) 0.0593(16) Uani 1 1 d . . . . .
H27A H 0.430334 0.826785 0.163024 0.071 Uiso 1 1 calc R U . . .
H27B H 0.393448 0.878308 0.115008 0.071 Uiso 1 1 calc R U . . .
C28 C 0.2794(5) 0.7637(5) 0.1370(2) 0.0570(15) Uani 1 1 d . . . . .
H28A H 0.221299 0.779597 0.122991 0.068 Uiso 1 1 calc R U . . .
H28B H 0.296969 0.730601 0.105825 0.068 Uiso 1 1 calc R U . . .
C29 C 0.1688(5) 0.6305(5) 0.1720(3) 0.0568(15) Uani 1 1 d . . . . .
H29A H 0.190726 0.606029 0.137598 0.068 Uiso 1 1 calc R U . . .
H29B H 0.103705 0.638916 0.161888 0.068 Uiso 1 1 calc R U . . .
C30 C 0.1498(5) 0.5699(4) 0.2211(3) 0.0625(18) Uani 1 1 d . . . . .
H30A H 0.096236 0.513375 0.209578 0.075 Uiso 1 1 calc R U . . .
H30B H 0.214790 0.560968 0.230595 0.075 Uiso 1 1 calc R U . . .
C31 C 0.0979(7) 0.5445(5) 0.3187(4) 0.078(2) Uani 1 1 d . . . . .
H31A H 0.163163 0.535965 0.328311 0.093 Uiso 1 1 calc R U . . .
H31B H 0.044345 0.487700 0.307614 0.093 Uiso 1 1 calc R U . . .
C32 C 0.0624(7) 0.5801(5) 0.3704(3) 0.080(2) Uani 1 1 d . . . . .
H32A H -0.000071 0.592188 0.359477 0.096 Uiso 1 1 calc R U . . .
H32B H 0.041996 0.536011 0.401350 0.096 Uiso 1 1 calc R U . . .
C33 C 0.2866(7) 0.9410(5) 0.1760(3) 0.0709(19) Uani 1 1 d . . . . .
H33A H 0.227744 0.898793 0.153803 0.085 Uiso 1 1 calc R U . . .
H33B H 0.326219 0.987793 0.149090 0.085 Uiso 1 1 calc R U . . .
C34 C 0.2437(8) 0.9790(5) 0.2243(4) 0.076(2) Uani 1 1 d . . . . .
H34A H 0.301699 1.018279 0.248484 0.091 Uiso 1 1 calc R U . . .
H34B H 0.205077 1.012880 0.207665 0.091 Uiso 1 1 calc R U . . .
C35 C 0.1399(6) 0.9447(6) 0.3077(4) 0.073(2) Uani 1 1 d . . . . .
H35A H 0.108531 0.985794 0.294228 0.088 Uiso 1 1 calc R U . . .
H35B H 0.199306 0.976313 0.333794 0.088 Uiso 1 1 calc R U . . .
C36 C 0.0610(6) 0.8731(6) 0.3401(4) 0.082(2) Uani 1 1 d . . . . .
H36A H 0.029814 0.897206 0.370774 0.098 Uiso 1 1 calc R U . . .
H36B H 0.004659 0.838051 0.313242 0.098 Uiso 1 1 calc R U . . .
C37 C 0.0374(6) 0.7537(7) 0.3996(4) 0.088(3) Uani 1 1 d . . . . .
H37A H -0.017410 0.713299 0.374103 0.106 Uiso 1 1 calc R U . . .
H37B H 0.003611 0.779463 0.427850 0.106 Uiso 1 1 calc R U . . .
C38 C 0.0949(7) 0.7052(7) 0.4316(3) 0.088(3) Uani 1 1 d . . . . .
H38A H 0.150083 0.746786 0.456295 0.105 Uiso 1 1 calc R U . . .
H38B H 0.045395 0.662356 0.457607 0.105 Uiso 1 1 calc R U . . .
C39 C 0.4549(6) 0.9619(4) 0.2162(3) 0.0628(17) Uani 1 1 d . . . . .
H39A H 0.442647 1.007758 0.238800 0.075 Uiso 1 1 calc R U . . .
H39B H 0.496137 0.989364 0.181652 0.075 Uiso 1 1 calc R U . . .
C40 C 0.5175(5) 0.9248(5) 0.2528(3) 0.0575(15) Uani 1 1 d . . . . .
H40A H 0.534290 0.881270 0.230008 0.069 Uiso 1 1 calc R U . . .
H40B H 0.583791 0.971120 0.264978 0.069 Uiso 1 1 calc R U . . .
C41 C 0.5203(4) 0.8592(4) 0.3433(3) 0.0490(13) Uani 1 1 d . . . . .
H41A H 0.585872 0.908757 0.351990 0.059 Uiso 1 1 calc R U . . .
H41B H 0.538305 0.812302 0.326037 0.059 Uiso 1 1 calc R U . . .
C42 C 0.4617(4) 0.8288(4) 0.3975(2) 0.0465(12) Uani 1 1 d . . . . .
H42A H 0.506858 0.816147 0.426574 0.056 Uiso 1 1 calc R U . . .
H42B H 0.440172 0.874584 0.413519 0.056 Uiso 1 1 calc R U . . .
C43 C 0.3210(6) 0.7183(5) 0.4382(3) 0.0626(17) Uani 1 1 d . . . . .
H43A H 0.303126 0.762842 0.459029 0.075 Uiso 1 1 calc R U . . .
H43B H 0.367976 0.701111 0.463439 0.075 Uiso 1 1 calc R U . . .
C44 C 0.2234(6) 0.6409(5) 0.4250(3) 0.070(2) Uani 1 1 d . . . . .
H44A H 0.242405 0.598970 0.401912 0.084 Uiso 1 1 calc R U . . .
H44B H 0.193801 0.612815 0.462064 0.084 Uiso 1 1 calc R U . . .
K1A K 0.71891(6) 0.25812(6) 0.83735(4) 0.0344(2) Uani 1 1 d . . . . .
O2A O 0.8525(3) 0.3202(3) 0.73960(17) 0.0473(9) Uani 1 1 d . . . . .
O3A O 0.7852(3) 0.4310(3) 0.8068(2) 0.0508(9) Uani 1 1 d . . . . .
O4A O 0.8350(3) 0.1601(3) 0.88116(18) 0.0457(8) Uani 1 1 d . . . . .
O5A O 0.8121(3) 0.2948(3) 0.94733(17) 0.0487(9) Uani 1 1 d . . . . .
O6A O 0.5511(2) 0.1212(2) 0.78445(15) 0.0386(7) Uani 1 1 d . . . . .
O7A O 0.5174(3) 0.2302(3) 0.87058(15) 0.0411(8) Uani 1 1 d . . . . .
N3A N 0.7631(3) 0.1300(3) 0.7585(2) 0.0458(10) Uani 1 1 d . . . . .
N4A N 0.6748(4) 0.3847(4) 0.9175(2) 0.0532(12) Uani 1 1 d . . . . .
C27A C 0.8412(4) 0.1777(5) 0.7158(3) 0.0527(14) Uani 1 1 d . . . . .
H27C H 0.837149 0.139256 0.682191 0.063 Uiso 1 1 calc R U . . .
H27D H 0.911453 0.194284 0.733476 0.063 Uiso 1 1 calc R U . . .
C28A C 0.8270(4) 0.2578(5) 0.6946(3) 0.0568(16) Uani 1 1 d . . . . .
H28C H 0.872448 0.281473 0.660791 0.068 Uiso 1 1 calc R U . . .
H28D H 0.753773 0.243155 0.682043 0.068 Uiso 1 1 calc R U . . .
C29A C 0.8533(4) 0.4005(5) 0.7186(3) 0.0586(17) Uani 1 1 d . . . . .
H29C H 0.785964 0.391467 0.699167 0.070 Uiso 1 1 calc R U . . .
H29D H 0.909367 0.424144 0.689675 0.070 Uiso 1 1 calc R U . . .
C30A C 0.8705(4) 0.4624(4) 0.7671(4) 0.0605(17) Uani 1 1 d . . . . .
H30C H 0.936479 0.469726 0.787541 0.073 Uiso 1 1 calc R U . . .
H30D H 0.876198 0.519402 0.751958 0.073 Uiso 1 1 calc R U . . .
C31A C 0.7879(6) 0.4944(4) 0.8490(4) 0.0643(17) Uani 1 1 d . . . . .
H31C H 0.795007 0.548819 0.829269 0.077 Uiso 1 1 calc R U . . .
H31D H 0.849297 0.506283 0.874838 0.077 Uiso 1 1 calc R U . . .
C32A C 0.6910(6) 0.4642(5) 0.8846(3) 0.0642(17) Uani 1 1 d . . . . .
H32C H 0.693996 0.510696 0.912170 0.077 Uiso 1 1 calc R U . . .
H32D H 0.630271 0.453757 0.858456 0.077 Uiso 1 1 calc R U . . .
C33A C 0.8016(5) 0.0750(4) 0.7948(3) 0.0549(14) Uani 1 1 d . . . . .
H33C H 0.832256 0.043327 0.769027 0.066 Uiso 1 1 calc R U . . .
H33D H 0.741434 0.031503 0.814531 0.066 Uiso 1 1 calc R U . . .
C34A C 0.8811(4) 0.1228(4) 0.8398(3) 0.0517(14) Uani 1 1 d . . . . .
H34C H 0.908044 0.082656 0.859295 0.062 Uiso 1 1 calc R U . . .
H34D H 0.940284 0.168770 0.821066 0.062 Uiso 1 1 calc R U . . .
C35A C 0.9093(4) 0.2087(4) 0.9228(3) 0.0497(13) Uani 1 1 d . . . . .
H35C H 0.961256 0.260285 0.904399 0.060 Uiso 1 1 calc R U . . .
H35D H 0.946259 0.173325 0.939203 0.060 Uiso 1 1 calc R U . . .
C36A C 0.8538(4) 0.2359(4) 0.9701(3) 0.0514(14) Uani 1 1 d . . . . .
H36C H 0.796963 0.184585 0.985663 0.062 Uiso 1 1 calc R U . . .
H36D H 0.903036 0.263622 1.002252 0.062 Uiso 1 1 calc R U . . .
C37A C 0.7611(5) 0.3245(4) 0.9909(3) 0.0568(15) Uani 1 1 d . . . . .
H37C H 0.803751 0.338788 1.026913 0.068 Uiso 1 1 calc R U . . .
H37D H 0.692657 0.278960 0.999769 0.068 Uiso 1 1 calc R U . . .
C38A C 0.7467(6) 0.4037(5) 0.9681(3) 0.0653(18) Uani 1 1 d . . . . .
H38C H 0.719081 0.429485 0.999523 0.078 Uiso 1 1 calc R U . . .
H38D H 0.815299 0.446795 0.956747 0.078 Uiso 1 1 calc R U . . .
C39A C 0.6661(5) 0.0769(5) 0.7285(3) 0.0617(18) Uani 1 1 d . . . . .
H39C H 0.674325 0.025021 0.712009 0.074 Uiso 1 1 calc R U . . .
H39D H 0.653905 0.110379 0.695772 0.074 Uiso 1 1 calc R U . . .
C40A C 0.5717(4) 0.0485(4) 0.7674(3) 0.0559(15) Uani 1 1 d . . . . .
H40C H 0.510707 0.007061 0.746324 0.067 Uiso 1 1 calc R U . . .
H40D H 0.585056 0.019249 0.802145 0.067 Uiso 1 1 calc R U . . .
C41A C 0.4610(4) 0.0951(4) 0.8203(2) 0.0472(13) Uani 1 1 d . . . . .
H41C H 0.474276 0.067795 0.856003 0.057 Uiso 1 1 calc R U . . .
H41D H 0.401394 0.051845 0.799313 0.057 Uiso 1 1 calc R U . . .
C42A C 0.4350(4) 0.1705(4) 0.8362(2) 0.0473(13) Uani 1 1 d . . . . .
H42C H 0.424599 0.199371 0.800582 0.057 Uiso 1 1 calc R U . . .
H42D H 0.369316 0.151018 0.858473 0.057 Uiso 1 1 calc R U . . .
C43A C 0.4903(4) 0.2984(4) 0.8921(3) 0.0521(14) Uani 1 1 d . . . . .
H43C H 0.419338 0.274671 0.908616 0.063 Uiso 1 1 calc R U . . .
H43D H 0.490527 0.337831 0.860084 0.063 Uiso 1 1 calc R U . . .
C44A C 0.5669(5) 0.3466(5) 0.9379(3) 0.0595(16) Uani 1 1 d . . . . .
H44C H 0.546613 0.393408 0.953367 0.071 Uiso 1 1 calc R U . . .
H44D H 0.563624 0.306822 0.970205 0.071 Uiso 1 1 calc R U . . .
K1B K 0.28321(6) 0.26667(6) 0.71151(4) 0.0343(2) Uani 1 1 d . . . . .
O2B O 0.2210(3) 0.0931(3) 0.74094(17) 0.0477(8) Uani 1 1 d . . . . .
O3B O 0.1468(3) 0.2018(3) 0.80790(18) 0.0480(9) Uani 1 1 d . . . . .
O4B O 0.4870(3) 0.2995(3) 0.68028(16) 0.0460(9) Uani 1 1 d . . . . .
O5B O 0.4459(3) 0.4046(2) 0.76643(16) 0.0424(8) Uani 1 1 d . . . . .
O6B O 0.1904(3) 0.2275(3) 0.60119(16) 0.0474(9) Uani 1 1 d . . . . .
O7B O 0.1642(3) 0.3609(3) 0.66684(19) 0.0492(9) Uani 1 1 d . . . . .
N3B N 0.3338(4) 0.1427(3) 0.6318(2) 0.0496(11) Uani 1 1 d . . . . .
N4B N 0.2322(3) 0.3920(4) 0.7899(2) 0.0504(12) Uani 1 1 d . . . . .
C27B C 0.3226(6) 0.0660(4) 0.6654(3) 0.0601(15) Uani 1 1 d . . . . .
H27E H 0.382342 0.080311 0.692740 0.072 Uiso 1 1 calc R U . . .
H27F H 0.325631 0.020411 0.638608 0.072 Uiso 1 1 calc R U . . .
C28B C 0.2233(6) 0.0306(4) 0.6993(3) 0.0653(17) Uani 1 1 d . . . . .
H28E H 0.162766 0.016231 0.672553 0.078 Uiso 1 1 calc R U . . .
H28F H 0.219006 -0.023051 0.719287 0.078 Uiso 1 1 calc R U . . .
C29B C 0.1343(5) 0.0598(4) 0.7784(4) 0.0615(17) Uani 1 1 d . . . . .
H29E H 0.128924 0.002560 0.793027 0.074 Uiso 1 1 calc R U . . .
H29F H 0.069454 0.052092 0.756685 0.074 Uiso 1 1 calc R U . . .
C30B C 0.1464(4) 0.1200(5) 0.8283(3) 0.0580(17) Uani 1 1 d . . . . .
H30E H 0.088354 0.094350 0.855717 0.070 Uiso 1 1 calc R U . . .
H30F H 0.212526 0.129308 0.849163 0.070 Uiso 1 1 calc R U . . .
C31B C 0.1697(5) 0.2637(5) 0.8538(3) 0.0555(15) Uani 1 1 d . . . . .
H31E H 0.242878 0.279715 0.866910 0.067 Uiso 1 1 calc R U . . .
H31F H 0.123615 0.238885 0.887176 0.067 Uiso 1 1 calc R U . . .
C32B C 0.1532(5) 0.3421(5) 0.8321(3) 0.0580(16) Uani 1 1 d . . . . .
H32E H 0.083336 0.323834 0.813670 0.070 Uiso 1 1 calc R U . . .
H32F H 0.154499 0.379974 0.865607 0.070 Uiso 1 1 calc R U . . .
C33B C 0.4420(5) 0.1837(5) 0.6120(3) 0.0588(15) Uani 1 1 d . . . . .
H33E H 0.444573 0.224262 0.580233 0.071 Uiso 1 1 calc R U . . .
H33F H 0.464602 0.138544 0.595928 0.071 Uiso 1 1 calc R U . . .
C34B C 0.5170(4) 0.2322(5) 0.6593(3) 0.0537(14) Uani 1 1 d . . . . .
H34E H 0.515768 0.192401 0.691308 0.064 Uiso 1 1 calc R U . . .
H34F H 0.588648 0.256789 0.643839 0.064 Uiso 1 1 calc R U . . .
C35B C 0.5662(4) 0.3588(5) 0.7160(3) 0.0525(14) Uani 1 1 d . . . . .
H35E H 0.633232 0.379319 0.695063 0.063 Uiso 1 1 calc R U . . .
H35F H 0.574955 0.329214 0.751751 0.063 Uiso 1 1 calc R U . . .
C36B C 0.5388(4) 0.4328(4) 0.7317(2) 0.0483(13) Uani 1 1 d . . . . .
H36E H 0.596965 0.475785 0.753868 0.058 Uiso 1 1 calc R U . . .
H36F H 0.527019 0.460823 0.696038 0.058 Uiso 1 1 calc R U . . .
C37B C 0.4226(5) 0.4770(4) 0.7828(4) 0.0624(17) Uani 1 1 d . . . . .
H37E H 0.407847 0.504941 0.747832 0.075 Uiso 1 1 calc R U . . .
H37F H 0.482780 0.519795 0.803684 0.075 Uiso 1 1 calc R U . . .
C38B C 0.3287(5) 0.4468(5) 0.8217(3) 0.0647(18) Uani 1 1 d . . . . .
H38E H 0.341477 0.413430 0.854208 0.078 Uiso 1 1 calc R U . . .
H38F H 0.318428 0.497831 0.838310 0.078 Uiso 1 1 calc R U . . .
C39B C 0.2640(6) 0.1220(5) 0.5812(3) 0.0610(16) Uani 1 1 d . . . . .
H39E H 0.196527 0.076615 0.591991 0.073 Uiso 1 1 calc R U . . .
H39F H 0.294526 0.098219 0.550004 0.073 Uiso 1 1 calc R U . . .
C40B C 0.2450(5) 0.1984(4) 0.5586(3) 0.0564(15) Uani 1 1 d . . . . .
H40E H 0.312242 0.245433 0.549720 0.068 Uiso 1 1 calc R U . . .
H40F H 0.203198 0.182382 0.522266 0.068 Uiso 1 1 calc R U . . .
C41B C 0.1457(5) 0.2832(4) 0.5776(3) 0.0544(14) Uani 1 1 d . . . . .
H41E H 0.095925 0.253321 0.546090 0.065 Uiso 1 1 calc R U . . .
H41F H 0.200551 0.334930 0.561131 0.065 Uiso 1 1 calc R U . . .
C42B C 0.0915(4) 0.3087(4) 0.6241(3) 0.0539(14) Uani 1 1 d . . . . .
H42E H 0.051703 0.341664 0.607473 0.065 Uiso 1 1 calc R U . . .
H42F H 0.041476 0.256334 0.642739 0.065 Uiso 1 1 calc R U . . .
C43B C 0.1162(5) 0.3965(5) 0.7086(3) 0.0588(16) Uani 1 1 d . . . . .
H43E H 0.057972 0.349469 0.727128 0.071 Uiso 1 1 calc R U . . .
H43F H 0.087288 0.435461 0.689060 0.071 Uiso 1 1 calc R U . . .
C44B C 0.1949(5) 0.4465(5) 0.7544(3) 0.0606(16) Uani 1 1 d . . . . .
H44E H 0.255029 0.490670 0.735155 0.073 Uiso 1 1 calc R U . . .
H44F H 0.162615 0.477171 0.780006 0.073 Uiso 1 1 calc R U . . .
K1C K 0.72778(7) 0.73840(7) 0.25371(4) 0.0382(2) Uani 1 1 d . . . . .
O2C O 0.8691(3) 0.6996(3) 0.1826(2) 0.0608(11) Uani 1 1 d . . . . .
O3C O 0.8011(4) 0.6062(3) 0.2892(2) 0.0627(12) Uani 1 1 d . . . . .
O4C O 0.8604(3) 0.9141(3) 0.27787(17) 0.0474(9) Uani 1 1 d . . . . .
O5C O 0.7292(3) 0.8047(2) 0.36328(16) 0.0444(8) Uani 1 1 d . . . . .
O6C O 0.6065(3) 0.7652(2) 0.16356(15) 0.0416(8) Uani 1 1 d . . . . .
O7C O 0.5195(3) 0.6315(3) 0.24627(16) 0.0443(8) Uani 1 1 d . . . . .
N3C N 0.8359(4) 0.8574(3) 0.1556(2) 0.0531(12) Uani 1 1 d . . . . .
N4C N 0.6232(4) 0.6178(3) 0.3528(2) 0.0464(10) Uani 1 1 d . . . . .
C27C C 0.8852(6) 0.8137(5) 0.1168(3) 0.0656(18) Uani 1 1 d . . . . .
H27G H 0.935462 0.857524 0.091598 0.079 Uiso 1 1 calc R U . . .
H27H H 0.830942 0.772764 0.091314 0.079 Uiso 1 1 calc R U . . .
C28C C 0.9402(5) 0.7662(5) 0.1479(4) 0.072(2) Uani 1 1 d . . . . .
H28G H 0.973770 0.740409 0.119569 0.086 Uiso 1 1 calc R U . . .
H28H H 0.995447 0.806761 0.173124 0.086 Uiso 1 1 calc R U . . .
C29C C 0.9156(6) 0.6461(6) 0.2079(4) 0.073(2) Uani 1 1 d . . . . .
H29G H 0.971474 0.680703 0.235168 0.087 Uiso 1 1 calc R U . . .
H29H H 0.947508 0.622674 0.177234 0.087 Uiso 1 1 calc R U . . .
C30C C 0.8374(7) 0.5738(5) 0.2396(4) 0.073(2) Uani 1 1 d . . . . .
H30G H 0.777950 0.542659 0.213402 0.087 Uiso 1 1 calc R U . . .
H30H H 0.869112 0.532546 0.252300 0.087 Uiso 1 1 calc R U . . .
C31C C 0.7334(7) 0.5374(5) 0.3227(4) 0.0695(19) Uani 1 1 d . . . . .
H31G H 0.771811 0.502488 0.338161 0.083 Uiso 1 1 calc R U . . .
H31H H 0.675361 0.499350 0.298003 0.083 Uiso 1 1 calc R U . . .
C32C C 0.6910(6) 0.5725(5) 0.3719(3) 0.0635(16) Uani 1 1 d . . . . .
H32G H 0.650819 0.524260 0.397578 0.076 Uiso 1 1 calc R U . . .
H32H H 0.749926 0.613081 0.394877 0.076 Uiso 1 1 calc R U . . .
C33C C 0.9165(5) 0.9362(5) 0.1795(3) 0.0663(19) Uani 1 1 d . . . . .
H33G H 0.938093 0.980543 0.148795 0.080 Uiso 1 1 calc R U . . .
H33H H 0.978108 0.922980 0.190494 0.080 Uiso 1 1 calc R U . . .
C34C C 0.8823(6) 0.9736(4) 0.2321(3) 0.0604(16) Uani 1 1 d . . . . .
H34G H 0.938337 1.028598 0.244064 0.072 Uiso 1 1 calc R U . . .
H34H H 0.819436 0.985616 0.222291 0.072 Uiso 1 1 calc R U . . .
C35C C 0.8237(5) 0.9463(4) 0.3272(3) 0.0547(14) Uani 1 1 d . . . . .
H35G H 0.757122 0.952154 0.317217 0.066 Uiso 1 1 calc R U . . .
H35H H 0.875004 1.004244 0.337919 0.066 Uiso 1 1 calc R U . . .
C36C C 0.8079(5) 0.8875(4) 0.3775(3) 0.0535(14) Uani 1 1 d . . . . .
H36G H 0.874087 0.880699 0.387286 0.064 Uiso 1 1 calc R U . . .
H36H H 0.786176 0.912518 0.411674 0.064 Uiso 1 1 calc R U . . .
C37C C 0.7016(5) 0.7520(4) 0.4131(2) 0.0493(13) Uani 1 1 d . . . . .
H37G H 0.685195 0.784197 0.445337 0.059 Uiso 1 1 calc R U . . .
H37H H 0.760816 0.736455 0.425482 0.059 Uiso 1 1 calc R U . . .
C38C C 0.6078(5) 0.6709(4) 0.3996(2) 0.0512(13) Uani 1 1 d . . . . .
H38G H 0.588589 0.635484 0.435224 0.061 Uiso 1 1 calc R U . . .
H38H H 0.548472 0.687509 0.389123 0.061 Uiso 1 1 calc R U . . .
C39C C 0.7550(6) 0.8785(4) 0.1243(3) 0.0598(15) Uani 1 1 d . . . . .
H39G H 0.784384 0.907357 0.087394 0.072 Uiso 1 1 calc R U . . .
H39H H 0.736053 0.919891 0.148040 0.072 Uiso 1 1 calc R U . . .
C40C C 0.6583(5) 0.8012(4) 0.1110(3) 0.0529(14) Uani 1 1 d . . . . .
H40G H 0.611250 0.818354 0.085863 0.063 Uiso 1 1 calc R U . . .
H40H H 0.676886 0.757287 0.089906 0.063 Uiso 1 1 calc R U . . .
C41C C 0.5187(4) 0.6883(4) 0.1518(2) 0.0461(12) Uani 1 1 d . . . . .
H41G H 0.542214 0.643340 0.136327 0.055 Uiso 1 1 calc R U . . .
H41H H 0.473631 0.699816 0.122103 0.055 Uiso 1 1 calc R U . . .
C42C C 0.4578(4) 0.6565(4) 0.2062(2) 0.0445(12) Uani 1 1 d . . . . .
H42G H 0.438566 0.702812 0.223396 0.053 Uiso 1 1 calc R U . . .
H42H H 0.392927 0.606491 0.197018 0.053 Uiso 1 1 calc R U . . .
C43C C 0.4604(4) 0.5938(4) 0.2955(3) 0.0521(13) Uani 1 1 d . . . . .
H43G H 0.393426 0.548319 0.283320 0.063 Uiso 1 1 calc R U . . .
H43H H 0.445168 0.638199 0.318066 0.063 Uiso 1 1 calc R U . . .
C44C C 0.5222(5) 0.5548(4) 0.3326(3) 0.0588(15) Uani 1 1 d . . . . .
H44G H 0.480119 0.527188 0.366783 0.071 Uiso 1 1 calc R U . . .
H44H H 0.534241 0.509051 0.309793 0.071 Uiso 1 1 calc R U . . .
O1 O 0.2996(3) 0.5602(4) 0.1040(2) 0.0742(16) Uani 1 1 d . . . . .
N1 N 0.1744(3) 0.4292(3) 0.05265(19) 0.0392(9) Uani 1 1 d . . . . .
N2 N 0.3480(3) 0.4666(3) 0.0348(2) 0.0437(10) Uani 1 1 d . . . . .
C1 C 0.1892(4) 0.3713(4) 0.0134(3) 0.0485(12) Uani 1 1 d . . . . .
H1 H 0.134944 0.323080 -0.003490 0.058 Uiso 1 1 calc R U . . .
C2 C 0.2912(4) 0.3931(4) 0.0029(2) 0.0468(12) Uani 1 1 d . . . . .
H2 H 0.319831 0.362884 -0.022403 0.056 Uiso 1 1 calc R U . . .
C3 C 0.0761(4) 0.4266(3) 0.0732(2) 0.0399(10) Uani 1 1 d . . . . .
C4 C 0.0206(4) 0.3636(4) 0.1140(2) 0.0484(11) Uani 1 1 d . . . . .
C5 C -0.0695(4) 0.3681(4) 0.1381(3) 0.0561(14) Uani 1 1 d . . . . .
H5 H -0.106905 0.326644 0.166102 0.067 Uiso 1 1 calc R U . . .
C6 C -0.1043(4) 0.4299(4) 0.1224(3) 0.0578(16) Uani 1 1 d . . . . .
H6 H -0.164480 0.432804 0.140291 0.069 Uiso 1 1 calc R U . . .
C7 C -0.0528(4) 0.4900(4) 0.0800(3) 0.0569(15) Uani 1 1 d . . . . .
H7 H -0.079777 0.532154 0.068636 0.068 Uiso 1 1 calc R U . . .
C8 C 0.0386(4) 0.4892(3) 0.0537(2) 0.0412(11) Uani 1 1 d . . . . .
C9 C 0.0925(4) 0.5526(4) 0.0075(3) 0.0526(13) Uani 1 1 d . . . . .
H9 H 0.168518 0.577232 0.017427 0.063 Uiso 1 1 calc R U . . .
C10 C 0.0802(7) 0.5072(5) -0.0515(3) 0.0718(19) Uani 1 1 d . . . . .
H10G H 0.005949 0.476986 -0.060500 0.108 Uiso 1 1 calc R U . . .
H10H H 0.114320 0.465358 -0.050250 0.108 Uiso 1 1 calc R U . . .
H10I H 0.112403 0.550140 -0.081591 0.108 Uiso 1 1 calc R U . . .
C11 C 0.0558(7) 0.6277(5) 0.0034(4) 0.075(2) Uani 1 1 d . . . . .
H11G H 0.098895 0.669866 -0.024620 0.113 Uiso 1 1 calc R U . . .
H11H H 0.062164 0.655381 0.041586 0.113 Uiso 1 1 calc R U . . .
H11I H -0.017134 0.606059 -0.009506 0.113 Uiso 1 1 calc R U . . .
C12 C 0.0593(5) 0.2949(5) 0.1335(3) 0.0633(15) Uani 1 1 d . . . . .
H12 H 0.098917 0.284019 0.100296 0.076 Uiso 1 1 calc R U . . .
C13 C -0.0237(7) 0.2086(5) 0.1488(3) 0.084(2) Uani 1 1 d . . . . .
H13G H -0.053561 0.213089 0.186563 0.126 Uiso 1 1 calc R U . . .
H13H H 0.007315 0.164710 0.150683 0.126 Uiso 1 1 calc R U . . .
H13I H -0.078731 0.192034 0.118979 0.126 Uiso 1 1 calc R U . . .
C14 C 0.1356(7) 0.3287(6) 0.1826(4) 0.091(2) Uani 1 1 d . . . . .
H14G H 0.193596 0.380561 0.170048 0.137 Uiso 1 1 calc R U . . .
H14H H 0.162210 0.284425 0.194258 0.137 Uiso 1 1 calc R U . . .
H14I H 0.100872 0.343331 0.215653 0.137 Uiso 1 1 calc R U . . .
C15 C 0.4587(4) 0.5039(3) 0.0366(2) 0.0389(10) Uani 1 1 d . . . . .
C16 C 0.5137(4) 0.4722(4) 0.0753(3) 0.0502(13) Uani 1 1 d . . . . .
C17 C 0.6216(5) 0.5133(5) 0.0792(3) 0.0571(15) Uani 1 1 d . . . . .
H17 H 0.659008 0.493207 0.106427 0.069 Uiso 1 1 calc R U . . .
C18 C 0.6752(4) 0.5824(4) 0.0446(3) 0.0548(15) Uani 1 1 d . . . . .
H18 H 0.748885 0.609332 0.047305 0.066 Uiso 1 1 calc R U . . .
C19 C 0.6206(4) 0.6115(4) 0.0062(3) 0.0491(13) Uani 1 1 d . . . . .
H19 H 0.657746 0.659308 -0.017676 0.059 Uiso 1 1 calc R U . . .
C20 C 0.5125(4) 0.5738(3) 0.0007(2) 0.0414(11) Uani 1 1 d . . . . .
C21 C 0.4529(5) 0.6091(4) -0.0415(2) 0.0468(12) Uani 1 1 d . . . . .
H21 H 0.386570 0.560580 -0.052549 0.056 Uiso 1 1 calc R U . . .
C22 C 0.4245(6) 0.6797(5) -0.0128(3) 0.0656(17) Uani 1 1 d . . . . .
H22D H 0.488309 0.728235 -0.001653 0.098 Uiso 1 1 calc R U . . .
H22E H 0.382903 0.656474 0.021909 0.098 Uiso 1 1 calc R U . . .
H22F H 0.383978 0.699640 -0.040145 0.098 Uiso 1 1 calc R U . . .
C23 C 0.5139(7) 0.6440(5) -0.0974(3) 0.0674(18) Uani 1 1 d . . . . .
H23D H 0.468563 0.656878 -0.125648 0.101 Uiso 1 1 calc R U . . .
H23E H 0.537862 0.600487 -0.113725 0.101 Uiso 1 1 calc R U . . .
H23F H 0.574152 0.696914 -0.088456 0.101 Uiso 1 1 calc R U . . .
C24 C 0.4563(6) 0.3955(5) 0.1154(3) 0.072(2) Uani 1 1 d . . . . .
H24 H 0.381343 0.372218 0.103184 0.086 Uiso 1 1 calc R U . . .
C25 C 0.4608(11) 0.4272(6) 0.1768(4) 0.135(5) Uani 1 1 d . . . . .
H25D H 0.432141 0.377665 0.202781 0.203 Uiso 1 1 calc R U . . .
H25E H 0.419813 0.463748 0.179914 0.203 Uiso 1 1 calc R U . . .
H25F H 0.533370 0.460890 0.187734 0.203 Uiso 1 1 calc R U . . .
C26 C 0.4966(9) 0.3227(6) 0.1073(5) 0.098(3) Uani 1 1 d . . . . .
H26D H 0.568784 0.341859 0.121387 0.148 Uiso 1 1 calc R U . . .
H26E H 0.493846 0.307447 0.065981 0.148 Uiso 1 1 calc R U . . .
H26F H 0.453104 0.271953 0.129299 0.148 Uiso 1 1 calc R U . . .
B1 B 0.2770(5) 0.4948(4) 0.0704(3) 0.0532(16) Uani 1 1 d . . . . .
O1A O 0.7455(3) 0.5296(3) 0.67148(18) 0.0506(9) Uani 1 1 d . . . . .
N1A N 0.6886(3) 0.6284(3) 0.60794(18) 0.0370(8) Uani 1 1 d . . . . .
N2A N 0.8304(3) 0.6005(3) 0.57895(18) 0.0358(8) Uani 1 1 d . . . . .
C1A C 0.7261(4) 0.6698(4) 0.5559(2) 0.0448(12) Uani 1 1 d . . . . .
H1A H 0.697040 0.704560 0.535195 0.054 Uiso 1 1 calc R U . . .
C2A C 0.8090(4) 0.6534(4) 0.5392(2) 0.0435(11) Uani 1 1 d . . . . .
H2A H 0.847647 0.675066 0.504881 0.052 Uiso 1 1 calc R U . . .
C3A C 0.6009(4) 0.6359(4) 0.6355(3) 0.0471(12) Uani 1 1 d . . . . .
C4A C 0.6148(5) 0.6848(4) 0.6865(3) 0.0590(16) Uani 1 1 d . . . . .
C5A C 0.5245(8) 0.6903(5) 0.7124(5) 0.090(3) Uani 1 1 d . . . . .
H5A H 0.532379 0.722689 0.747386 0.108 Uiso 1 1 calc R U . . .
C6A C 0.4282(7) 0.6513(6) 0.6893(6) 0.107(4) Uani 1 1 d . . . . .
H6A H 0.369293 0.655916 0.707711 0.128 Uiso 1 1 calc R U . . .
C7A C 0.4175(6) 0.6058(6) 0.6397(5) 0.094(3) Uani 1 1 d . . . . .
H7A H 0.349649 0.579296 0.623260 0.113 Uiso 1 1 calc R U . . .
C8A C 0.5010(4) 0.5952(4) 0.6108(3) 0.0576(15) Uani 1 1 d . . . . .
C9A C 0.4842(5) 0.5395(5) 0.5567(3) 0.072(2) Uani 1 1 d . . . . .
H9A H 0.547760 0.565334 0.532264 0.086 Uiso 1 1 calc R U . . .
C10A C 0.4742(8) 0.4487(6) 0.5713(4) 0.093(3) Uani 1 1 d . . . . .
H10J H 0.411819 0.420956 0.594769 0.139 Uiso 1 1 calc R U . . .
H10K H 0.535927 0.450697 0.593351 0.139 Uiso 1 1 calc R U . . .
H10L H 0.468522 0.415517 0.535379 0.139 Uiso 1 1 calc R U . . .
C11A C 0.3921(9) 0.5402(9) 0.5208(5) 0.137(5) Uani 1 1 d . . . . .
H11J H 0.388325 0.508934 0.484241 0.205 Uiso 1 1 calc R U . . .
H11K H 0.400771 0.600053 0.512573 0.205 Uiso 1 1 calc R U . . .
H11L H 0.327638 0.512035 0.542598 0.205 Uiso 1 1 calc R U . . .
C12A C 0.7206(7) 0.7297(5) 0.7128(4) 0.072(2) Uani 1 1 d . . . . .
H12A H 0.771181 0.728487 0.682374 0.087 Uiso 1 1 calc R U . . .
C13A C 0.7411(9) 0.6823(7) 0.7643(5) 0.103(3) Uani 1 1 d . . . . .
H13J H 0.700098 0.688069 0.797449 0.155 Uiso 1 1 calc R U . . .
H13K H 0.815358 0.707100 0.774446 0.155 Uiso 1 1 calc R U . . .
H13L H 0.721003 0.620999 0.754317 0.155 Uiso 1 1 calc R U . . .
C14A C 0.7463(10) 0.8262(5) 0.7263(4) 0.101(3) Uani 1 1 d . . . . .
H14J H 0.723510 0.852642 0.693771 0.152 Uiso 1 1 calc R U . . .
H14K H 0.821598 0.855734 0.732191 0.152 Uiso 1 1 calc R U . . .
H14L H 0.709964 0.831560 0.761670 0.152 Uiso 1 1 calc R U . . .
C15A C 0.9132(4) 0.5712(4) 0.5719(2) 0.0395(10) Uani 1 1 d . . . . .
C16A C 1.0106(4) 0.6189(5) 0.5979(3) 0.0589(16) Uani 1 1 d . . . . .
C17A C 1.0903(5) 0.5880(7) 0.5916(4) 0.077(2) Uani 1 1 d . . . . .
H17A H 1.157004 0.618718 0.608300 0.093 Uiso 1 1 calc R U . . .
C18A C 1.0718(5) 0.5120(7) 0.5607(4) 0.085(3) Uani 1 1 d . . . . .
H18A H 1.126246 0.490712 0.557269 0.102 Uiso 1 1 calc R U . . .
C19A C 0.9772(6) 0.4667(5) 0.5350(4) 0.0678(19) Uani 1 1 d . . . . .
H19A H 0.967106 0.415158 0.513758 0.081 Uiso 1 1 calc R U . . .
C20A C 0.8951(4) 0.4963(4) 0.5399(3) 0.0499(13) Uani 1 1 d . . . . .
C21A C 0.7873(5) 0.4465(4) 0.5135(3) 0.0541(14) Uani 1 1 d . . . . .
H21A H 0.752807 0.488882 0.508009 0.065 Uiso 1 1 calc R U . . .
C22A C 0.7203(6) 0.3781(5) 0.5558(3) 0.0711(19) Uani 1 1 d . . . . .
H22G H 0.649774 0.350165 0.539633 0.107 Uiso 1 1 calc R U . . .
H22H H 0.717119 0.405628 0.592998 0.107 Uiso 1 1 calc R U . . .
H22I H 0.751060 0.334583 0.561759 0.107 Uiso 1 1 calc R U . . .
C23A C 0.7894(7) 0.4068(6) 0.4551(4) 0.085(2) Uani 1 1 d . . . . .
H23G H 0.818163 0.361708 0.459204 0.127 Uiso 1 1 calc R U . . .
H23H H 0.833083 0.451545 0.428749 0.127 Uiso 1 1 calc R U . . .
H23I H 0.718414 0.381370 0.439260 0.127 Uiso 1 1 calc R U . . .
C24A C 1.0274(5) 0.7016(6) 0.6304(3) 0.083(3) Uani 1 1 d . . . . .
H24A H 0.973162 0.722125 0.614820 0.100 Uiso 1 1 calc R U . . .
C25A C 1.0057(8) 0.6887(7) 0.6952(4) 0.103(4) Uani 1 1 d . . . . .
H25G H 1.057686 0.669948 0.713429 0.154 Uiso 1 1 calc R U . . .
H25H H 0.935953 0.644559 0.700837 0.154 Uiso 1 1 calc R U . . .
H25I H 1.009494 0.743324 0.712871 0.154 Uiso 1 1 calc R U . . .
C26A C 1.1307(9) 0.7759(8) 0.6206(5) 0.119(4) Uani 1 1 d . . . . .
H26G H 1.126117 0.829934 0.634416 0.179 Uiso 1 1 calc R U . . .
H26H H 1.146538 0.780415 0.579017 0.179 Uiso 1 1 calc R U . . .
H26I H 1.185988 0.765165 0.641978 0.179 Uiso 1 1 calc R U . . .
B1A B 0.7537(4) 0.5785(4) 0.6273(3) 0.0390(12) Uani 1 1 d . . . . .
O1B O 0.2558(3) 0.0038(3) 0.88459(18) 0.0494(9) Uani 1 1 d . . . . .
N1B N 0.1644(3) -0.0711(3) 0.97496(18) 0.0360(8) Uani 1 1 d . . . . .
N2B N 0.3078(3) -0.0976(3) 0.94742(19) 0.0372(8) Uani 1 1 d . . . . .
C1B C 0.1809(4) -0.1300(4) 1.0137(2) 0.0409(11) Uani 1 1 d . . . . .
H1B H 0.139102 -0.154910 1.046386 0.049 Uiso 1 1 calc R U . . .
C2B C 0.2651(4) -0.1453(3) 0.9971(2) 0.0376(10) Uani 1 1 d . . . . .
H2B H 0.291807 -0.183063 1.016230 0.045 Uiso 1 1 calc R U . . .
C3B C 0.0800(4) -0.0443(4) 0.9815(2) 0.0430(12) Uani 1 1 d . . . . .
C4B C -0.0178(4) -0.0961(5) 0.9557(3) 0.0570(16) Uani 1 1 d . . . . .
C5B C -0.0983(5) -0.0660(6) 0.9615(4) 0.072(2) Uani 1 1 d . . . . .
H5B H -0.164462 -0.098583 0.944771 0.086 Uiso 1 1 calc R U . . .
C6B C -0.0854(5) 0.0068(6) 0.9899(4) 0.070(2) Uani 1 1 d . . . . .
H6B H -0.142276 0.025338 0.992087 0.084 Uiso 1 1 calc R U . . .
C7B C 0.0098(6) 0.0574(5) 1.0168(3) 0.0683(19) Uani 1 1 d . . . . .
H7B H 0.016375 0.108300 1.037816 0.082 Uiso 1 1 calc R U . . .
C8B C 0.0947(4) 0.0314(4) 1.0121(3) 0.0479(12) Uani 1 1 d . . . . .
C9B C 0.1998(5) 0.0841(4) 1.0379(3) 0.0513(13) Uani 1 1 d . . . . .
H9B H 0.236664 0.043628 1.044723 0.062 Uiso 1 1 calc R U . . .
C10B C 0.1959(7) 0.1267(5) 1.0962(3) 0.0707(19) Uani 1 1 d . . . . .
H10M H 0.169827 0.173160 1.090186 0.106 Uiso 1 1 calc R U . . .
H10N H 0.266043 0.150897 1.113270 0.106 Uiso 1 1 calc R U . . .
H10O H 0.149313 0.083555 1.122411 0.106 Uiso 1 1 calc R U . . .
C11B C 0.2647(5) 0.1516(4) 0.9938(3) 0.0611(16) Uani 1 1 d . . . . .
H11M H 0.273620 0.122232 0.958504 0.092 Uiso 1 1 calc R U . . .
H11N H 0.333232 0.185290 1.010811 0.092 Uiso 1 1 calc R U . . .
H11O H 0.228735 0.190416 0.984123 0.092 Uiso 1 1 calc R U . . .
C12B C -0.0308(5) -0.1787(4) 0.9225(3) 0.0606(16) Uani 1 1 d . . . . .
H12B H 0.021086 -0.201405 0.938631 0.073 Uiso 1 1 calc R U . . .
C13B C -0.1395(6) -0.2498(6) 0.9289(4) 0.094(3) Uani 1 1 d . . . . .
H13M H -0.191693 -0.230634 0.911313 0.140 Uiso 1 1 calc R U . . .
H13N H -0.154799 -0.261715 0.970152 0.140 Uiso 1 1 calc R U . . .
H13O H -0.141350 -0.302584 0.909176 0.140 Uiso 1 1 calc R U . . .
C14B C -0.0046(6) -0.1570(6) 0.8596(4) 0.082(2) Uani 1 1 d . . . . .
H14M H -0.009246 -0.209397 0.838330 0.123 Uiso 1 1 calc R U . . .
H14N H 0.066336 -0.113625 0.856786 0.123 Uiso 1 1 calc R U . . .
H14O H -0.053929 -0.134033 0.842665 0.123 Uiso 1 1 calc R U . . .
C15B C 0.3978(4) -0.1034(3) 0.9219(2) 0.0417(11) Uani 1 1 d . . . . .
C16B C 0.4959(4) -0.0598(4) 0.9494(3) 0.0532(14) Uani 1 1 d . . . . .
C17B C 0.5834(5) -0.0678(5) 0.9252(3) 0.0621(16) Uani 1 1 d . . . . .
H17B H 0.649695 -0.039438 0.943094 0.075 Uiso 1 1 calc R U . . .
C18B C 0.5755(5) -0.1157(5) 0.8764(4) 0.076(2) Uani 1 1 d . . . . .
H18B H 0.636126 -0.121284 0.861095 0.091 Uiso 1 1 calc R U . . .
C19B C 0.4810(6) -0.1563(5) 0.8486(4) 0.073(2) Uani 1 1 d . . . . .
H19B H 0.477425 -0.187814 0.813703 0.087 Uiso 1 1 calc R U . . .
C20B C 0.3893(5) -0.1512(4) 0.8720(3) 0.0545(14) Uani 1 1 d . . . . .
C21B C 0.2842(6) -0.1987(5) 0.8425(3) 0.0670(18) Uani 1 1 d . . . . .
H21B H 0.230315 -0.194991 0.869905 0.080 Uiso 1 1 calc R U . . .
C22B C 0.2710(10) -0.1563(7) 0.7883(6) 0.136(6) Uani 1 1 d . . . . .
H22J H 0.289313 -0.094473 0.795628 0.205 Uiso 1 1 calc R U . . .
H22K H 0.198388 -0.182403 0.774993 0.205 Uiso 1 1 calc R U . . .
H22L H 0.316742 -0.164063 0.758265 0.205 Uiso 1 1 calc R U . . .
C23B C 0.2580(11) -0.2937(6) 0.8315(5) 0.134(5) Uani 1 1 d . . . . .
H23J H 0.300460 -0.300910 0.799547 0.201 Uiso 1 1 calc R U . . .
H23K H 0.184009 -0.321622 0.821153 0.201 Uiso 1 1 calc R U . . .
H23L H 0.272466 -0.320240 0.866682 0.201 Uiso 1 1 calc R U . . .
C24B C 0.5052(4) -0.0044(4) 1.0020(3) 0.0571(15) Uani 1 1 d . . . . .
H24B H 0.439878 -0.032137 1.024750 0.069 Uiso 1 1 calc R U . . .
C25B C 0.5974(5) 0.0083(6) 1.0440(3) 0.077(2) Uani 1 1 d . . . . .
H25J H 0.599117 -0.048155 1.054015 0.116 Uiso 1 1 calc R U . . .
H25K H 0.588772 0.037610 1.079449 0.116 Uiso 1 1 calc R U . . .
H25L H 0.662848 0.043546 1.025247 0.116 Uiso 1 1 calc R U . . .
C26B C 0.5093(6) 0.0853(5) 0.9844(3) 0.0662(17) Uani 1 1 d . . . . .
H26J H 0.572135 0.114501 0.961518 0.099 Uiso 1 1 calc R U . . .
H26K H 0.511078 0.119527 1.019334 0.099 Uiso 1 1 calc R U . . .
H26L H 0.447510 0.079132 0.961022 0.099 Uiso 1 1 calc R U . . .
B1B B 0.2445(4) -0.0474(4) 0.9283(2) 0.0345(10) Uani 1 1 d . . . . .
C1C C 0.8017(4) 1.1339(4) 0.5396(2) 0.0536(14) Uani 1 1 d D U . . .
H1C H 0.855579 1.168298 0.565159 0.064 Uiso 0.680(6) 1 calc R U P A 1
H1CA H 0.856583 1.178131 0.559459 0.064 Uiso 0.320(6) 1 calc R U P A 2
C2C C 0.6995(4) 1.1134(4) 0.5486(2) 0.0483(12) Uani 1 1 d D U . . .
H2C H 0.670585 1.131052 0.581246 0.058 Uiso 0.680(6) 1 calc R U P A 1
H2CA H 0.673670 1.144452 0.574879 0.058 Uiso 0.320(6) 1 calc R U P A 2
C15C C 0.5307(4) 1.0159(4) 0.5071(3) 0.0432(11) Uani 1 1 d D . . . .
C16C C 0.4821(4) 0.9494(4) 0.5473(2) 0.0424(11) Uani 1 1 d . . . . .
C17C C 0.3742(4) 0.9106(4) 0.5467(3) 0.0490(13) Uani 1 1 d . . . . .
H17C H 0.340373 0.866679 0.574053 0.059 Uiso 1 1 calc R U . . .
C18C C 0.3144(4) 0.9353(4) 0.5064(3) 0.0513(14) Uani 1 1 d . . . . .
H18C H 0.240528 0.908601 0.506714 0.062 Uiso 1 1 calc R U . . .
C19C C 0.3624(4) 0.9974(4) 0.4668(3) 0.0512(13) Uani 1 1 d . . . . .
H19C H 0.321261 1.013110 0.439355 0.061 Uiso 1 1 calc R U . . .
C20C C 0.4704(4) 1.0387(4) 0.4654(3) 0.0488(12) Uani 1 1 d . . . . .
C21C C 0.5203(5) 1.1060(4) 0.4206(3) 0.0643(16) Uani 1 1 d . . . . .
H21C H 0.588917 1.103090 0.410234 0.077 Uiso 1 1 calc R U . . .
C22C C 0.5403(8) 1.1952(4) 0.4454(3) 0.089(3) Uani 1 1 d . . . . .
H22A H 0.473672 1.199966 0.454681 0.134 Uiso 1 1 calc R U . . .
H22B H 0.577198 1.239102 0.416780 0.134 Uiso 1 1 calc R U . . .
H22C H 0.582826 1.204130 0.480832 0.134 Uiso 1 1 calc R U . . .
C23C C 0.4546(7) 1.0943(5) 0.3641(3) 0.080(2) Uani 1 1 d . . . . .
H23A H 0.429134 1.033636 0.351670 0.120 Uiso 1 1 calc R U . . .
H23B H 0.497851 1.130818 0.333551 0.120 Uiso 1 1 calc R U . . .
H23C H 0.395136 1.111181 0.371456 0.120 Uiso 1 1 calc R U . . .
C24C C 0.5447(5) 0.9165(4) 0.5882(3) 0.0561(15) Uani 1 1 d . . . . .
H24C H 0.610386 0.966164 0.598518 0.067 Uiso 1 1 calc R U . . .
C25C C 0.5748(8) 0.8479(6) 0.5571(4) 0.088(3) Uani 1 1 d . . . . .
H25A H 0.512075 0.796243 0.549732 0.132 Uiso 1 1 calc R U . . .
H25B H 0.623414 0.832747 0.581594 0.132 Uiso 1 1 calc R U . . .
H25C H 0.608084 0.870981 0.520114 0.132 Uiso 1 1 calc R U . . .
C26C C 0.4869(8) 0.8807(6) 0.6447(3) 0.081(2) Uani 1 1 d . . . . .
H26A H 0.462026 0.923252 0.661787 0.121 Uiso 1 1 calc R U . . .
H26B H 0.534281 0.868948 0.672132 0.121 Uiso 1 1 calc R U . . .
H26C H 0.427307 0.827014 0.636370 0.121 Uiso 1 1 calc R U . . .
O1C O 0.6960(3) 1.0139(3) 0.40672(18) 0.0400(11) Uani 0.680(6) 1 d D U P A 1
N1C N 0.8181(7) 1.0982(5) 0.4875(4) 0.0331(17) Uani 0.680(6) 1 d D U P A 1
N2C N 0.6425(5) 1.0619(5) 0.5027(3) 0.0330(16) Uani 0.680(6) 1 d D U P A 1
C3C C 0.9146(8) 1.0882(8) 0.4745(5) 0.0389(18) Uani 0.680(6) 1 d D U P A 1
C4C C 0.9707(5) 1.1305(5) 0.4248(3) 0.0436(15) Uani 0.680(6) 1 d D U P A 1
C5C C 1.0618(6) 1.1204(7) 0.4090(4) 0.0499(18) Uani 0.680(6) 1 d D U P A 1
H5C H 1.100156 1.151209 0.376720 0.060 Uiso 0.680(6) 1 calc R U P A 1
C6C C 1.0970(7) 1.0665(7) 0.4396(4) 0.056(2) Uani 0.680(6) 1 d D U P A 1
H6C H 1.158550 1.058636 0.427993 0.067 Uiso 0.680(6) 1 calc R U P A 1
C7C C 1.0424(7) 1.0238(7) 0.4871(4) 0.0549(19) Uani 0.680(6) 1 d D U P A 1
H7C H 1.067896 0.987211 0.508534 0.066 Uiso 0.680(6) 1 calc R U P A 1
C8C C 0.9509(8) 1.0325(8) 0.5049(4) 0.0444(18) Uani 0.680(6) 1 d D U P A 1
C9C C 0.8916(7) 0.9829(5) 0.5566(4) 0.0460(18) Uani 0.680(6) 1 d D U P A 1
H9C H 0.821999 0.988123 0.556645 0.055 Uiso 0.680(6) 1 calc R U P A 1
C10C C 0.9459(9) 1.0208(8) 0.6137(5) 0.062(3) Uani 0.680(6) 1 d D U P A 1
H10A H 1.010821 1.010462 0.617045 0.093 Uiso 0.680(6) 1 calc R U P A 1
H10B H 0.900218 0.993236 0.646109 0.093 Uiso 0.680(6) 1 calc R U P A 1
H10C H 0.961662 1.083158 0.614575 0.093 Uiso 0.680(6) 1 calc R U P A 1
C11C C 0.8723(9) 0.8864(5) 0.5530(4) 0.069(2) Uani 0.680(6) 1 d D U P A 1
H11A H 0.837580 0.862638 0.516050 0.104 Uiso 0.680(6) 1 calc R U P A 1
H11B H 0.827881 0.856128 0.585255 0.104 Uiso 0.680(6) 1 calc R U P A 1
H11C H 0.938978 0.878848 0.555407 0.104 Uiso 0.680(6) 1 calc R U P A 1
C12C C 0.9333(6) 1.1908(5) 0.3914(3) 0.0495(15) Uani 0.680(6) 1 d D U P A 1
H12C H 0.855741 1.162530 0.388050 0.059 Uiso 0.680(6) 1 calc R U P A 1
C13C C 0.9761(6) 1.2133(5) 0.3296(3) 0.0581(19) Uani 0.680(6) 1 d D U P A 1
H13A H 0.937398 1.243447 0.309239 0.087 Uiso 0.680(6) 1 calc R U P A 1
H13B H 0.968006 1.160066 0.308425 0.087 Uiso 0.680(6) 1 calc R U P A 1
H13C H 1.050058 1.250788 0.331670 0.087 Uiso 0.680(6) 1 calc R U P A 1
C14C C 0.9584(8) 1.2759(6) 0.4260(4) 0.067(2) Uani 0.680(6) 1 d D U P A 1
H14A H 1.033027 1.310844 0.423425 0.100 Uiso 0.680(6) 1 calc R U P A 1
H14B H 0.939499 1.262661 0.466769 0.100 Uiso 0.680(6) 1 calc R U P A 1
H14C H 0.918446 1.308198 0.409665 0.100 Uiso 0.680(6) 1 calc R U P A 1
B1C B 0.7151(5) 1.0512(5) 0.4574(3) 0.0346(13) Uani 0.680(6) 1 d D U P A 1
O1D O 0.6851(8) 0.9536(8) 0.4473(5) 0.046(3) Uani 0.320(6) 1 d D U P A 2
N1D N 0.8138(14) 1.0826(12) 0.4983(8) 0.036(3) Uani 0.320(6) 1 d D U P A 2
N2D N 0.6373(12) 1.0455(10) 0.5177(7) 0.036(3) Uani 0.320(6) 1 d D U P A 2
C3D C 0.9078(15) 1.0959(16) 0.4718(10) 0.045(3) Uani 0.320(6) 1 d D U P A 2
C4D C 0.9511(12) 1.1566(10) 0.4283(7) 0.055(3) Uani 0.320(6) 1 d D U P A 2
C5D C 1.0443(13) 1.1597(10) 0.4037(7) 0.054(3) Uani 0.320(6) 1 d D U P A 2
H5D H 1.076110 1.200480 0.374117 0.064 Uiso 0.320(6) 1 calc R U P A 2
C6D C 1.0904(13) 1.1035(12) 0.4223(9) 0.051(3) Uani 0.320(6) 1 d D U P A 2
H6D H 1.154513 1.107215 0.405651 0.061 Uiso 0.320(6) 1 calc R U P A 2
C7D C 1.0463(14) 1.0432(12) 0.4637(8) 0.048(3) Uani 0.320(6) 1 d D U P A 2
H7D H 1.078009 1.004068 0.474855 0.058 Uiso 0.320(6) 1 calc R U P A 2
C8D C 0.9524(17) 1.0395(15) 0.4900(9) 0.044(3) Uani 0.320(6) 1 d D U P A 2
C9D C 0.9027(16) 0.9735(11) 0.5367(7) 0.044(3) Uani 0.320(6) 1 d D U P A 2
H9D H 0.826823 0.945548 0.526958 0.052 Uiso 0.320(6) 1 calc R U P A 2
C10D C 0.9114(18) 1.0173(17) 0.5968(8) 0.054(5) Uani 0.320(6) 1 d D U P A 2
H10D H 0.984745 1.042476 0.608933 0.081 Uiso 0.320(6) 1 calc R U P A 2
H10E H 0.871704 0.974181 0.625264 0.081 Uiso 0.320(6) 1 calc R U P A 2
H10F H 0.883279 1.062968 0.594341 0.081 Uiso 0.320(6) 1 calc R U P A 2
C11D C 0.9444(16) 0.9004(12) 0.5437(10) 0.054(4) Uani 0.320(6) 1 d D U P A 2
H11D H 0.933040 0.866944 0.507480 0.080 Uiso 0.320(6) 1 calc R U P A 2
H11E H 0.907507 0.862265 0.575368 0.080 Uiso 0.320(6) 1 calc R U P A 2
H11F H 1.019131 0.925419 0.552791 0.080 Uiso 0.320(6) 1 calc R U P A 2
C12D C 0.8891(14) 1.2066(11) 0.4042(9) 0.071(4) Uani 0.320(6) 1 d D U P A 2
H12D H 0.851007 1.219180 0.437534 0.085 Uiso 0.320(6) 1 calc R U P A 2
C13D C 0.8058(14) 1.1498(13) 0.3609(9) 0.084(5) Uani 0.320(6) 1 d D U P A 2
H13D H 0.763036 1.181468 0.347456 0.126 Uiso 0.320(6) 1 calc R U P A 2
H13E H 0.761463 1.096494 0.380031 0.126 Uiso 0.320(6) 1 calc R U P A 2
H13F H 0.840080 1.135410 0.327523 0.126 Uiso 0.320(6) 1 calc R U P A 2
C14D C 0.9548(17) 1.2923(10) 0.3783(10) 0.092(5) Uani 0.320(6) 1 d D U P A 2
H14D H 1.013790 1.322518 0.404258 0.137 Uiso 0.320(6) 1 calc R U P A 2
H14E H 0.912489 1.327496 0.373206 0.137 Uiso 0.320(6) 1 calc R U P A 2
H14F H 0.980904 1.282777 0.340435 0.137 Uiso 0.320(6) 1 calc R U P A 2
B1D B 0.7090(11) 1.0188(10) 0.4828(7) 0.034(2) Uani 0.320(6) 1 d D U P A 2
C51A C 0.5078(16) 1.2201(19) 0.2318(12) 0.113(6) Uani 0.297(7) 1 d D U P B -2
H51A H 0.434013 1.198184 0.228372 0.136 Uiso 0.297(7) 1 calc R U P B -2
C52A C 0.567(2) 1.196(2) 0.1914(12) 0.115(5) Uani 0.297(7) 1 d D U P B -2
H52A H 0.533868 1.160316 0.159349 0.138 Uiso 0.297(7) 1 calc R U P B -2
C53A C 0.674(2) 1.225(3) 0.1979(14) 0.104(4) Uani 0.297(7) 1 d D U P B -2
H53A H 0.713968 1.210020 0.169574 0.124 Uiso 0.297(7) 1 calc R U P B -2
C54A C 0.7225(15) 1.2747(19) 0.2459(12) 0.099(4) Uani 0.297(7) 1 d D U P B -2
H54A H 0.795361 1.291395 0.251877 0.119 Uiso 0.297(7) 1 calc R U P B -2
C55A C 0.6632(19) 1.300(2) 0.2849(11) 0.101(4) Uani 0.297(7) 1 d D U P B -2
H55A H 0.696126 1.334711 0.317652 0.121 Uiso 0.297(7) 1 calc R U P B -2
C56A C 0.5577(18) 1.2760(17) 0.2769(11) 0.105(4) Uani 0.297(7) 1 d D U P B -2
H56A H 0.519009 1.297508 0.302231 0.126 Uiso 0.297(7) 1 calc R U P B -2
C45 C 0.2424(11) 0.3963(8) 0.3897(5) 0.109(3) Uani 0.669(11) 1 d D U P C 1
H45 H 0.206047 0.431527 0.402074 0.131 Uiso 0.669(11) 1 calc R U P C 1
C46 C 0.2478(10) 0.3797(8) 0.3308(5) 0.105(3) Uani 0.669(11) 1 d D U P C 1
H46 H 0.217606 0.405361 0.302962 0.126 Uiso 0.669(11) 1 calc R U P C 1
C47 C 0.2971(12) 0.3256(10) 0.3128(5) 0.116(4) Uani 0.669(11) 1 d D U P C 1
H47 H 0.305144 0.317157 0.272563 0.139 Uiso 0.669(11) 1 calc R U P C 1
C48 C 0.3343(15) 0.2844(11) 0.3536(6) 0.123(3) Uani 0.669(11) 1 d D U P C 1
H48 H 0.357008 0.239728 0.341921 0.147 Uiso 0.669(11) 1 calc R U P C 1
C49 C 0.3388(14) 0.3077(10) 0.4113(6) 0.121(3) Uani 0.669(11) 1 d D U P C 1
H49 H 0.375430 0.286659 0.438507 0.146 Uiso 0.669(11) 1 calc R U P C 1
C50 C 0.2893(17) 0.3622(13) 0.4298(5) 0.121(4) Uani 0.669(11) 1 d D U P C 1
H50 H 0.288120 0.375542 0.469913 0.145 Uiso 0.669(11) 1 calc R U P C 1
C45A C 0.267(2) 0.372(2) 0.3680(12) 0.116(4) Uani 0.331(11) 1 d D U P C 2
H45A H 0.217781 0.399431 0.369951 0.140 Uiso 0.331(11) 1 calc R U P C 2
C46A C 0.301(2) 0.3547(19) 0.3146(10) 0.112(4) Uani 0.331(11) 1 d D U P C 2
H46A H 0.271104 0.365138 0.279641 0.135 Uiso 0.331(11) 1 calc R U P C 2
C47A C 0.380(2) 0.3221(19) 0.3128(9) 0.123(5) Uani 0.331(11) 1 d D U P C 2
H47A H 0.399577 0.305942 0.276512 0.148 Uiso 0.331(11) 1 calc R U P C 2
C48A C 0.429(2) 0.313(2) 0.3631(11) 0.126(5) Uani 0.331(11) 1 d D U P C 2
H48A H 0.483874 0.291921 0.361504 0.151 Uiso 0.331(11) 1 calc R U P C 2
C49A C 0.398(2) 0.335(2) 0.4159(9) 0.123(4) Uani 0.331(11) 1 d D U P C 2
H49A H 0.439290 0.340158 0.449878 0.148 Uiso 0.331(11) 1 calc R U P C 2
C50A C 0.305(3) 0.348(3) 0.4186(9) 0.121(4) Uani 0.331(11) 1 d D U P C 2
H50A H 0.267988 0.341900 0.454109 0.145 Uiso 0.331(11) 1 calc R U P C 2
C51 C 0.6805(11) 1.2934(7) 0.2336(5) 0.100(3) Uani 0.703(7) 1 d D U P B -1
H51 H 0.671834 1.341432 0.215675 0.119 Uiso 0.703(7) 1 calc R U P B -1
C52 C 0.6698(14) 1.2197(11) 0.2009(5) 0.103(3) Uani 0.703(7) 1 d D U P B -1
H52 H 0.645517 1.213576 0.161816 0.124 Uiso 0.703(7) 1 calc R U P B -1
C53 C 0.6958(8) 1.1559(6) 0.2273(4) 0.081(2) Uani 0.703(7) 1 d D U P B -1
H53 H 0.701522 1.110598 0.204285 0.098 Uiso 0.703(7) 1 calc R U P B -1
C54 C 0.7131(7) 1.1572(5) 0.2857(4) 0.074(2) Uani 0.703(7) 1 d D U P B -1
H54 H 0.721303 1.109180 0.303941 0.089 Uiso 0.703(7) 1 calc R U P B -1
C55 C 0.7188(8) 1.2282(6) 0.3183(4) 0.080(2) Uani 0.703(7) 1 d D U P B -1
H55 H 0.733205 1.230034 0.358813 0.096 Uiso 0.703(7) 1 calc R U P B -1
C56 C 0.7037(12) 1.2959(7) 0.2922(5) 0.094(3) Uani 0.703(7) 1 d D U P B -1
H56 H 0.709177 1.345401 0.314624 0.112 Uiso 0.703(7) 1 calc R U P B -1

loop_
_atom_site_aniso_label
_atom_site_aniso_U_11
_atom_site_aniso_U_22
_atom_site_aniso_U_33
_atom_site_aniso_U_23
_atom_site_aniso_U_13
_atom_site_aniso_U_12
K1 0.0485(5) 0.0435(5) 0.0327(5) -0.0046(4) 0.0018(4) 0.0223(4)
O2 0.060(2) 0.054(2) 0.0329(17) -0.0123(15) -0.0058(14) 0.0296(17)
O3 0.060(2) 0.048(2) 0.055(2) -0.0104(18) 0.0067(17) 0.0231(17)
O4 0.086(3) 0.061(3) 0.059(3) -0.010(2) -0.006(2) 0.051(2)
O5 0.064(2) 0.095(4) 0.058(3) -0.013(2) 0.011(2) 0.040(2)
O6 0.0511(18) 0.0461(19) 0.0381(18) -0.0004(15) 0.0016(13) 0.0193(15)
O7 0.060(2) 0.0412(19) 0.0374(18) -0.0047(15) -0.0037(14) 0.0208(16)
N3 0.076(3) 0.054(3) 0.039(2) 0.006(2) 0.005(2) 0.033(2)
N4 0.069(3) 0.061(3) 0.044(3) 0.002(2) 0.015(2) 0.010(2)
C27 0.077(4) 0.077(4) 0.029(3) 0.001(3) 0.006(2) 0.035(3)
C28 0.079(4) 0.079(4) 0.029(2) -0.009(3) -0.006(2) 0.048(3)
C29 0.053(3) 0.070(4) 0.051(3) -0.027(3) 0.001(2) 0.028(3)
C30 0.052(3) 0.048(3) 0.087(5) -0.030(3) 0.008(3) 0.019(2)
C31 0.087(5) 0.051(4) 0.077(5) 0.000(3) -0.004(4) 0.004(3)
C32 0.084(5) 0.068(4) 0.058(4) 0.006(3) 0.009(3) -0.006(4)
C33 0.113(5) 0.067(4) 0.052(4) 0.010(3) -0.005(3) 0.056(4)
C34 0.117(6) 0.066(4) 0.068(4) 0.001(4) -0.010(4) 0.061(4)
C35 0.088(5) 0.083(5) 0.073(4) -0.030(4) -0.012(4) 0.062(4)
C36 0.072(4) 0.104(6) 0.092(5) -0.034(5) -0.005(4) 0.059(4)
C37 0.069(4) 0.129(8) 0.070(5) -0.006(5) 0.029(3) 0.041(5)
C38 0.097(5) 0.103(6) 0.053(4) -0.001(4) 0.037(4) 0.026(5)
C39 0.089(4) 0.047(3) 0.046(3) 0.011(3) 0.013(3) 0.019(3)
C40 0.056(3) 0.057(3) 0.050(3) 0.000(3) 0.009(2) 0.010(3)
C41 0.044(2) 0.055(3) 0.052(3) -0.008(2) -0.004(2) 0.022(2)
C42 0.058(3) 0.047(3) 0.040(3) -0.012(2) -0.009(2) 0.027(2)
C43 0.091(4) 0.061(4) 0.036(3) 0.011(3) -0.003(3) 0.029(3)
C44 0.096(5) 0.057(4) 0.046(3) 0.015(3) 0.011(3) 0.014(3)
K1A 0.0311(4) 0.0375(5) 0.0356(5) -0.0022(4) -0.0030(3) 0.0141(4)
O2A 0.0370(16) 0.061(2) 0.048(2) 0.0135(18) 0.0059(14) 0.0233(16)
O3A 0.0459(18) 0.0386(19) 0.067(2) 0.0111(18) 0.0012(16) 0.0142(15)
O4A 0.0354(16) 0.050(2) 0.057(2) 0.0030(17) -0.0015(14) 0.0220(15)
O5A 0.0521(19) 0.051(2) 0.043(2) -0.0021(17) -0.0106(15) 0.0201(17)
O6A 0.0340(15) 0.0386(18) 0.0376(17) 0.0005(14) 0.0040(12) 0.0074(13)
O7A 0.0361(15) 0.052(2) 0.0399(18) -0.0008(15) 0.0005(12) 0.0220(14)
N3A 0.042(2) 0.049(3) 0.051(3) -0.005(2) 0.0057(18) 0.0221(19)
N4A 0.065(3) 0.053(3) 0.048(3) -0.014(2) -0.005(2) 0.030(2)
C27A 0.043(3) 0.071(4) 0.052(3) -0.003(3) 0.013(2) 0.030(3)
C28A 0.037(2) 0.088(5) 0.049(3) 0.007(3) 0.006(2) 0.027(3)
C29A 0.042(3) 0.079(4) 0.065(4) 0.035(3) 0.017(2) 0.035(3)
C30A 0.037(2) 0.051(3) 0.093(5) 0.028(3) 0.012(3) 0.016(2)
C31A 0.072(4) 0.035(3) 0.086(5) 0.004(3) -0.003(3) 0.020(3)
C32A 0.084(4) 0.050(3) 0.071(4) -0.010(3) -0.001(3) 0.040(3)
C33A 0.052(3) 0.042(3) 0.077(4) -0.002(3) 0.012(3) 0.025(2)
C34A 0.042(3) 0.056(3) 0.068(4) 0.009(3) 0.008(2) 0.031(2)
C35A 0.035(2) 0.057(3) 0.058(3) 0.014(3) -0.005(2) 0.019(2)
C36A 0.045(3) 0.059(3) 0.048(3) 0.013(3) -0.013(2) 0.018(2)
C37A 0.072(4) 0.058(3) 0.041(3) -0.015(3) -0.018(3) 0.026(3)
C38A 0.086(4) 0.056(4) 0.059(4) -0.029(3) -0.023(3) 0.034(3)
C39A 0.052(3) 0.063(4) 0.066(4) -0.033(3) 0.002(3) 0.018(3)
C40A 0.046(3) 0.042(3) 0.071(4) -0.012(3) 0.000(3) 0.007(2)
C41A 0.036(2) 0.052(3) 0.040(3) 0.008(2) 0.0064(19) 0.001(2)
C42A 0.028(2) 0.065(3) 0.043(3) 0.008(2) 0.0066(18) 0.011(2)
C43A 0.049(3) 0.070(4) 0.050(3) 0.000(3) 0.009(2) 0.037(3)
C44A 0.067(3) 0.076(4) 0.048(3) -0.013(3) 0.003(3) 0.042(3)
K1B 0.0316(4) 0.0384(5) 0.0342(5) -0.0006(4) -0.0011(3) 0.0146(4)
O2B 0.0499(19) 0.044(2) 0.050(2) 0.0088(16) 0.0039(15) 0.0185(16)
O3B 0.0399(17) 0.060(2) 0.048(2) 0.0181(18) 0.0057(14) 0.0239(16)
O4B 0.0373(16) 0.065(2) 0.0402(18) 0.0030(17) 0.0024(13) 0.0236(16)
O5B 0.0365(16) 0.044(2) 0.0387(18) 0.0045(15) 0.0069(13) 0.0054(14)
O6B 0.0545(19) 0.051(2) 0.0387(18) 0.0016(16) -0.0132(15) 0.0218(17)
O7B 0.0335(16) 0.053(2) 0.064(2) 0.0072(19) 0.0012(15) 0.0202(15)
N3B 0.067(3) 0.051(3) 0.041(2) -0.002(2) -0.0024(19) 0.035(2)
N4B 0.041(2) 0.057(3) 0.053(3) -0.012(2) 0.0078(18) 0.017(2)
C27B 0.083(4) 0.055(3) 0.056(3) -0.001(3) 0.000(3) 0.042(3)
C28B 0.087(4) 0.041(3) 0.071(4) -0.004(3) -0.012(3) 0.027(3)
C29B 0.048(3) 0.048(3) 0.090(5) 0.031(3) 0.009(3) 0.019(2)
C30B 0.044(3) 0.073(4) 0.069(4) 0.037(3) 0.019(2) 0.035(3)
C31B 0.049(3) 0.086(5) 0.039(3) 0.007(3) 0.010(2) 0.034(3)
C32B 0.051(3) 0.079(4) 0.051(3) -0.010(3) 0.010(2) 0.032(3)
C33B 0.075(4) 0.078(4) 0.042(3) 0.000(3) 0.013(2) 0.049(3)
C34B 0.051(3) 0.084(4) 0.043(3) 0.008(3) 0.010(2) 0.044(3)
C35B 0.030(2) 0.076(4) 0.048(3) 0.006(3) 0.0002(19) 0.015(2)
C36B 0.037(2) 0.055(3) 0.040(3) 0.007(2) 0.0081(19) 0.003(2)
C37B 0.052(3) 0.045(3) 0.080(5) -0.021(3) 0.000(3) 0.007(3)
C38B 0.059(3) 0.069(4) 0.064(4) -0.028(4) 0.002(3) 0.023(3)
C39B 0.084(4) 0.055(3) 0.048(3) -0.013(3) -0.012(3) 0.031(3)
C40B 0.075(4) 0.061(4) 0.034(3) -0.010(2) -0.013(2) 0.026(3)
C41B 0.051(3) 0.055(3) 0.052(3) 0.010(3) -0.011(2) 0.015(3)
C42B 0.037(2) 0.054(3) 0.069(4) 0.017(3) -0.011(2) 0.016(2)
C43B 0.047(3) 0.063(4) 0.075(4) 0.017(3) 0.013(3) 0.030(3)
C44B 0.059(3) 0.056(4) 0.076(4) -0.006(3) 0.016(3) 0.031(3)
K1C 0.0445(5) 0.0393(5) 0.0354(5) -0.0062(4) 0.0020(4) 0.0210(4)
O2C 0.053(2) 0.075(3) 0.066(3) -0.014(2) 0.0090(18) 0.037(2)
O3C 0.082(3) 0.060(3) 0.066(3) -0.018(2) -0.007(2) 0.049(2)
O4C 0.0550(19) 0.0428(19) 0.0424(19) -0.0102(15) 0.0087(14) 0.0163(15)
O5C 0.0590(19) 0.0429(19) 0.0360(17) -0.0071(15) 0.0012(14) 0.0246(16)
O6C 0.0507(17) 0.0458(19) 0.0294(16) -0.0020(14) 0.0022(13) 0.0195(15)
O7C 0.0416(16) 0.050(2) 0.0424(19) 0.0008(16) 0.0042(13) 0.0179(15)
N3C 0.057(2) 0.051(3) 0.042(2) -0.008(2) 0.0108(19) 0.009(2)
N4C 0.066(3) 0.041(2) 0.039(2) 0.0012(18) -0.0008(18) 0.028(2)
C27C 0.070(4) 0.076(4) 0.046(3) -0.009(3) 0.016(3) 0.023(3)
C28C 0.057(3) 0.082(5) 0.075(4) -0.017(4) 0.024(3) 0.024(3)
C29C 0.065(4) 0.095(5) 0.079(5) -0.025(4) 0.002(3) 0.055(4)
C30C 0.091(5) 0.074(5) 0.081(5) -0.021(4) -0.002(4) 0.061(4)
C31C 0.105(5) 0.050(4) 0.073(4) -0.003(3) -0.007(4) 0.051(4)
C32C 0.092(4) 0.057(4) 0.052(3) 0.007(3) -0.005(3) 0.041(3)
C33C 0.066(4) 0.057(4) 0.054(4) -0.002(3) 0.022(3) -0.001(3)
C34C 0.078(4) 0.040(3) 0.054(3) -0.006(3) 0.014(3) 0.012(3)
C35C 0.065(3) 0.040(3) 0.054(3) -0.015(2) 0.018(2) 0.013(2)
C36C 0.058(3) 0.053(3) 0.045(3) -0.023(2) 0.003(2) 0.017(2)
C37C 0.067(3) 0.055(3) 0.032(2) 0.000(2) 0.004(2) 0.031(3)
C38C 0.071(3) 0.049(3) 0.036(3) 0.007(2) 0.008(2) 0.026(3)
C39C 0.078(4) 0.051(3) 0.048(3) 0.007(3) 0.006(3) 0.022(3)
C40C 0.067(3) 0.051(3) 0.037(3) 0.002(2) 0.005(2) 0.018(3)
C41C 0.046(2) 0.052(3) 0.040(3) -0.007(2) -0.0036(19) 0.019(2)
C42C 0.040(2) 0.052(3) 0.042(3) -0.004(2) -0.0004(18) 0.018(2)
C43C 0.052(3) 0.054(3) 0.045(3) 0.004(2) 0.007(2) 0.014(2)
C44C 0.073(4) 0.047(3) 0.050(3) 0.007(3) 0.005(3) 0.014(3)
O1 0.045(2) 0.086(3) 0.091(3) -0.057(3) -0.009(2) 0.026(2)
N1 0.0402(19) 0.034(2) 0.045(2) -0.0054(17) 0.0063(16) 0.0153(16)
N2 0.043(2) 0.038(2) 0.055(3) -0.0051(19) 0.0084(17) 0.0198(17)
C1 0.048(2) 0.044(3) 0.050(3) -0.016(2) 0.009(2) 0.013(2)
C2 0.053(3) 0.044(3) 0.044(3) -0.009(2) 0.012(2) 0.019(2)
C3 0.039(2) 0.039(2) 0.041(2) -0.0106(19) 0.0035(18) 0.0138(18)
C4 0.050(3) 0.047(3) 0.049(3) -0.001(2) 0.009(2) 0.020(2)
C5 0.052(3) 0.067(4) 0.046(3) -0.006(2) 0.011(2) 0.018(3)
C6 0.046(3) 0.061(4) 0.062(3) -0.028(3) 0.011(2) 0.015(2)
C7 0.045(3) 0.053(3) 0.076(4) -0.031(3) -0.015(3) 0.023(2)
C8 0.037(2) 0.033(2) 0.052(3) -0.017(2) -0.0061(19) 0.0107(18)
C9 0.048(3) 0.038(3) 0.070(4) -0.001(2) -0.006(2) 0.014(2)
C10 0.090(5) 0.065(4) 0.071(4) 0.012(3) 0.026(4) 0.040(4)
C11 0.087(5) 0.052(4) 0.093(5) -0.004(4) -0.005(4) 0.033(3)
C12 0.074(4) 0.068(4) 0.061(3) 0.018(3) 0.021(3) 0.041(3)
C13 0.109(5) 0.061(4) 0.084(5) 0.014(3) 0.040(4) 0.035(4)
C14 0.110(6) 0.091(5) 0.089(5) 0.012(4) -0.012(4) 0.056(5)
C15 0.043(2) 0.040(2) 0.041(2) -0.006(2) 0.0052(18) 0.024(2)
C16 0.050(3) 0.057(3) 0.054(3) 0.008(2) 0.012(2) 0.033(2)
C17 0.060(3) 0.070(4) 0.055(3) 0.000(3) 0.004(2) 0.039(3)
C18 0.039(2) 0.063(4) 0.063(4) -0.019(3) 0.001(2) 0.021(2)
C19 0.045(3) 0.044(3) 0.058(3) -0.009(3) 0.008(2) 0.017(2)
C20 0.047(2) 0.036(3) 0.042(3) -0.011(2) 0.006(2) 0.017(2)
C21 0.064(3) 0.042(3) 0.040(3) -0.008(2) -0.009(2) 0.026(2)
C22 0.091(4) 0.077(5) 0.051(3) -0.013(3) -0.009(3) 0.057(4)
C23 0.104(5) 0.056(4) 0.046(3) -0.006(3) 0.006(3) 0.034(4)
C24 0.069(4) 0.082(5) 0.078(4) 0.037(4) 0.024(3) 0.042(3)
C25 0.243(14) 0.092(6) 0.073(5) 0.017(4) 0.084(7) 0.064(8)
C26 0.144(8) 0.071(5) 0.092(6) 0.020(4) 0.021(5) 0.052(5)
B1 0.045(3) 0.046(3) 0.073(4) -0.021(3) 0.002(3) 0.022(3)
O1A 0.0442(18) 0.062(2) 0.050(2) 0.0282(17) 0.0133(15) 0.0245(17)
N1A 0.0369(18) 0.035(2) 0.039(2) 0.0080(16) 0.0025(14) 0.0135(15)
N2A 0.0325(17) 0.036(2) 0.0365(19) 0.0102(16) 0.0041(14) 0.0107(15)
C1A 0.047(2) 0.043(3) 0.044(3) 0.014(2) 0.003(2) 0.017(2)
C2A 0.049(3) 0.041(3) 0.038(3) 0.014(2) 0.0060(19) 0.014(2)
C3A 0.047(3) 0.039(3) 0.061(3) 0.017(2) 0.015(2) 0.022(2)
C4A 0.074(4) 0.038(3) 0.068(4) 0.004(2) 0.028(3) 0.025(3)
C5A 0.115(7) 0.047(3) 0.118(7) 0.018(4) 0.069(5) 0.042(4)
C6A 0.088(6) 0.074(5) 0.180(11) 0.052(6) 0.086(7) 0.052(5)
C7A 0.053(4) 0.087(6) 0.158(9) 0.068(6) 0.045(5) 0.044(4)
C8A 0.041(2) 0.055(3) 0.080(4) 0.032(3) 0.013(2) 0.021(2)
C9A 0.045(3) 0.089(5) 0.065(4) 0.037(4) -0.011(3) 0.007(3)
C10A 0.121(7) 0.077(5) 0.064(4) -0.001(4) -0.032(4) 0.020(5)
C11A 0.107(7) 0.172(11) 0.131(9) 0.045(8) -0.059(7) 0.052(7)
C12A 0.091(5) 0.050(4) 0.070(4) -0.007(3) 0.018(4) 0.021(3)
C13A 0.126(8) 0.082(6) 0.091(6) 0.021(5) 0.010(5) 0.027(5)
C14A 0.166(9) 0.051(4) 0.089(5) -0.010(4) 0.030(6) 0.042(5)
C15A 0.038(2) 0.046(3) 0.036(2) 0.014(2) 0.0100(17) 0.016(2)
C16A 0.037(2) 0.080(4) 0.055(3) 0.021(3) 0.005(2) 0.017(3)
C17A 0.047(3) 0.106(7) 0.080(5) 0.031(5) 0.000(3) 0.030(4)
C18A 0.049(3) 0.116(7) 0.111(7) 0.069(6) 0.027(4) 0.053(4)
C19A 0.074(4) 0.065(4) 0.081(5) 0.026(4) 0.030(3) 0.044(3)
C20A 0.048(3) 0.052(3) 0.056(3) 0.026(3) 0.020(2) 0.025(2)
C21A 0.067(3) 0.038(3) 0.056(3) 0.001(2) 0.013(3) 0.019(2)
C22A 0.080(4) 0.056(4) 0.062(4) 0.001(3) 0.015(3) 0.009(3)
C23A 0.095(5) 0.092(6) 0.058(4) 0.009(4) 0.019(4) 0.025(4)
C24A 0.051(3) 0.110(7) 0.063(4) -0.019(4) -0.010(3) 0.002(4)
C25A 0.101(6) 0.088(6) 0.075(5) -0.008(4) 0.023(4) -0.016(5)
C26A 0.118(8) 0.100(8) 0.089(7) 0.014(6) 0.018(6) -0.018(6)
B1A 0.031(2) 0.039(3) 0.042(3) 0.008(2) 0.0044(19) 0.007(2)
O1B 0.0413(17) 0.057(2) 0.057(2) 0.0265(18) 0.0176(15) 0.0252(16)
N1B 0.0336(17) 0.034(2) 0.041(2) 0.0114(16) 0.0050(14) 0.0133(15)
N2B 0.0363(18) 0.036(2) 0.042(2) 0.0065(16) 0.0062(15) 0.0162(15)
C1B 0.044(2) 0.044(3) 0.038(2) 0.015(2) 0.0071(19) 0.021(2)
C2B 0.042(2) 0.037(2) 0.038(2) 0.0087(19) 0.0024(18) 0.0192(19)
C3B 0.036(2) 0.049(3) 0.047(3) 0.023(2) 0.0096(19) 0.019(2)
C4B 0.034(2) 0.077(4) 0.054(3) 0.030(3) 0.009(2) 0.014(3)
C5B 0.039(3) 0.094(6) 0.081(5) 0.041(4) 0.009(3) 0.024(3)
C6B 0.048(3) 0.088(5) 0.085(5) 0.040(4) 0.022(3) 0.038(3)
C7B 0.081(4) 0.068(4) 0.073(4) 0.034(4) 0.027(3) 0.048(4)
C8B 0.053(3) 0.051(3) 0.050(3) 0.020(2) 0.014(2) 0.031(2)
C9B 0.068(3) 0.044(3) 0.049(3) 0.004(2) 0.009(2) 0.030(3)
C10B 0.110(5) 0.059(4) 0.050(3) -0.003(3) 0.014(3) 0.040(4)
C11B 0.070(4) 0.049(3) 0.051(3) 0.002(3) 0.009(3) 0.008(3)
C12B 0.047(3) 0.058(4) 0.062(4) 0.015(3) 0.001(2) 0.002(3)
C13B 0.070(5) 0.081(6) 0.089(6) 0.012(5) 0.011(4) -0.018(4)
C14B 0.070(4) 0.085(5) 0.067(4) 0.016(4) -0.001(3) 0.001(4)
C15B 0.046(2) 0.034(2) 0.050(3) 0.0147(19) 0.014(2) 0.0200(19)
C16B 0.038(2) 0.050(3) 0.074(4) 0.032(3) 0.011(2) 0.018(2)
C17B 0.043(3) 0.059(3) 0.087(4) 0.026(3) 0.015(3) 0.022(2)
C18B 0.050(3) 0.067(4) 0.121(6) 0.037(4) 0.036(3) 0.034(3)
C19B 0.093(5) 0.056(4) 0.083(4) 0.014(3) 0.041(4) 0.044(4)
C20B 0.055(3) 0.041(3) 0.072(4) 0.009(3) 0.017(3) 0.022(2)
C21B 0.084(4) 0.061(4) 0.060(4) -0.010(3) 0.012(3) 0.032(3)
C22B 0.134(8) 0.077(6) 0.152(10) 0.043(6) -0.062(8) -0.013(6)
C23B 0.173(11) 0.062(5) 0.122(8) 0.023(5) -0.039(8) -0.008(6)
C24B 0.043(3) 0.060(3) 0.056(3) 0.018(3) -0.005(2) 0.005(2)
C25B 0.056(3) 0.090(5) 0.076(4) 0.020(4) -0.011(3) 0.016(3)
C26B 0.077(4) 0.066(4) 0.052(3) 0.004(3) -0.011(3) 0.023(3)
B1B 0.032(2) 0.031(2) 0.040(3) 0.0078(19) 0.0038(18) 0.0115(18)
C1C 0.046(2) 0.067(3) 0.043(3) -0.021(2) -0.0002(19) 0.015(2)
C2C 0.048(2) 0.059(3) 0.035(2) -0.015(2) 0.0052(18) 0.017(2)
C15C 0.039(2) 0.039(3) 0.056(3) -0.014(2) 0.000(2) 0.0187(19)
C16C 0.048(3) 0.044(3) 0.041(3) -0.013(2) -0.003(2) 0.023(2)
C17C 0.059(3) 0.039(3) 0.046(3) -0.007(2) 0.010(2) 0.015(2)
C18C 0.043(2) 0.045(3) 0.068(4) -0.012(3) 0.003(2) 0.018(2)
C19C 0.045(3) 0.060(3) 0.061(3) -0.012(3) -0.009(2) 0.034(2)
C20C 0.049(3) 0.046(3) 0.060(3) -0.006(2) 0.000(2) 0.028(2)
C21C 0.059(3) 0.052(3) 0.089(5) 0.003(3) 0.001(3) 0.029(3)
C22C 0.149(8) 0.040(3) 0.058(4) -0.002(3) 0.000(4) 0.013(4)
C23C 0.110(5) 0.072(4) 0.054(3) -0.005(3) -0.002(3) 0.029(4)
C24C 0.068(4) 0.047(3) 0.052(3) -0.013(3) -0.014(3) 0.021(3)
C25C 0.130(7) 0.078(5) 0.086(5) -0.039(4) -0.057(5) 0.076(5)
C26C 0.113(6) 0.066(4) 0.053(4) 0.004(3) -0.022(4) 0.023(4)
O1C 0.0311(19) 0.048(2) 0.040(2) -0.0194(18) -0.0023(15) 0.0140(17)
N1C 0.036(3) 0.027(3) 0.036(3) -0.005(3) 0.002(2) 0.011(2)
N2C 0.032(2) 0.029(3) 0.039(4) -0.004(3) 0.001(2) 0.013(2)
C3C 0.030(3) 0.042(4) 0.044(3) -0.015(3) -0.001(3) 0.013(3)
C4C 0.035(3) 0.047(3) 0.054(3) -0.012(3) 0.002(2) 0.021(2)
C5C 0.035(3) 0.068(5) 0.054(4) -0.016(3) 0.001(3) 0.029(3)
C6C 0.043(3) 0.072(5) 0.065(4) -0.036(4) -0.011(3) 0.035(3)
C7C 0.044(3) 0.056(4) 0.073(5) -0.027(4) -0.016(3) 0.028(3)
C8C 0.039(3) 0.040(3) 0.056(4) -0.019(3) -0.015(3) 0.018(3)
C9C 0.043(3) 0.038(3) 0.059(5) -0.014(3) -0.014(4) 0.018(3)
C10C 0.060(6) 0.063(5) 0.051(5) -0.015(4) -0.001(4) 0.011(5)
C11C 0.091(6) 0.043(4) 0.075(5) -0.005(4) -0.017(5) 0.026(4)
C12C 0.042(3) 0.053(3) 0.053(3) -0.002(3) 0.013(3) 0.017(3)
C13C 0.057(4) 0.055(4) 0.055(4) 0.000(3) 0.018(3) 0.011(3)
C14C 0.090(6) 0.061(5) 0.060(4) 0.006(4) 0.024(4) 0.041(4)
B1C 0.034(3) 0.029(3) 0.042(3) -0.007(3) 0.001(2) 0.014(2)
O1D 0.046(5) 0.057(6) 0.046(6) -0.022(5) -0.003(4) 0.032(5)
N1D 0.041(5) 0.034(6) 0.037(6) -0.002(5) 0.000(4) 0.018(4)
N2D 0.050(5) 0.035(6) 0.028(6) -0.004(5) 0.004(4) 0.022(4)
C3D 0.042(5) 0.041(6) 0.049(6) -0.012(5) 0.000(5) 0.012(5)
C4D 0.055(5) 0.051(5) 0.059(5) -0.002(4) 0.020(4) 0.021(4)
C5D 0.055(5) 0.045(6) 0.060(6) -0.008(5) 0.020(5) 0.018(5)
C6D 0.047(5) 0.052(6) 0.056(6) -0.018(5) 0.008(5) 0.021(5)
C7D 0.039(5) 0.055(5) 0.049(6) -0.018(5) -0.001(5) 0.017(4)
C8D 0.041(4) 0.041(5) 0.044(5) -0.016(4) -0.001(4) 0.009(4)
C9D 0.040(5) 0.049(6) 0.040(6) -0.021(5) -0.005(5) 0.015(5)
C10D 0.056(10) 0.064(10) 0.032(7) -0.010(7) -0.013(7) 0.011(9)
C11D 0.055(8) 0.042(7) 0.061(9) -0.008(7) -0.009(7) 0.015(6)
C12D 0.085(7) 0.061(7) 0.075(7) 0.017(6) 0.029(6) 0.036(6)
C13D 0.095(11) 0.086(11) 0.083(11) 0.014(9) 0.017(8) 0.046(9)
C14D 0.108(11) 0.074(9) 0.092(11) 0.020(8) 0.038(9) 0.033(8)
B1D 0.043(5) 0.038(5) 0.027(5) -0.003(4) 0.000(4) 0.020(4)
C51A 0.118(10) 0.096(10) 0.121(10) 0.032(9) 0.006(9) 0.036(9)
C52A 0.126(8) 0.092(9) 0.121(9) 0.015(8) 0.000(8) 0.035(8)
C53A 0.114(7) 0.087(7) 0.106(7) 0.019(6) 0.009(6) 0.034(6)
C54A 0.109(6) 0.086(6) 0.102(6) 0.021(5) 0.007(6) 0.036(5)
C55A 0.116(7) 0.081(6) 0.104(7) 0.025(6) 0.011(7) 0.036(6)
C56A 0.120(7) 0.087(7) 0.111(8) 0.033(7) 0.011(7) 0.043(7)
C45 0.114(7) 0.088(7) 0.102(6) 0.015(5) -0.006(6) 0.010(5)
C46 0.113(7) 0.085(6) 0.093(6) 0.014(5) -0.023(6) 0.012(5)
C47 0.114(7) 0.120(7) 0.099(6) 0.010(6) -0.008(5) 0.026(6)
C48 0.137(7) 0.114(7) 0.112(6) 0.013(5) -0.004(6) 0.042(6)
C49 0.143(7) 0.108(7) 0.107(5) 0.025(6) -0.013(6) 0.040(6)
C50 0.138(7) 0.103(7) 0.102(6) 0.021(5) -0.006(6) 0.022(5)
C45A 0.125(7) 0.101(7) 0.101(6) 0.016(6) -0.009(6) 0.017(6)
C46A 0.118(8) 0.104(8) 0.099(7) 0.009(7) -0.012(7) 0.023(7)
C47A 0.134(8) 0.114(9) 0.113(7) 0.011(7) -0.011(8) 0.036(7)
C48A 0.148(9) 0.107(9) 0.115(7) 0.014(8) -0.015(7) 0.038(8)
C49A 0.144(8) 0.104(8) 0.110(7) 0.022(7) -0.008(7) 0.032(7)
C50A 0.137(8) 0.105(7) 0.103(6) 0.022(6) -0.005(7) 0.025(6)
C51 0.120(6) 0.078(5) 0.108(5) 0.034(4) 0.003(5) 0.046(5)
C52 0.114(6) 0.089(5) 0.106(6) 0.022(4) 0.010(5) 0.037(5)
C53 0.076(5) 0.068(5) 0.092(5) 0.016(4) 0.002(4) 0.018(4)
C54 0.072(5) 0.054(4) 0.095(5) 0.012(4) -0.011(4) 0.023(4)
C55 0.090(5) 0.063(4) 0.094(5) 0.015(4) 0.004(4) 0.038(4)
C56 0.116(6) 0.075(5) 0.103(5) 0.017(4) 0.013(5) 0.050(5)

loop_
_atom_type_symbol
_atom_type_description
_atom_type_scat_dispersion_real
_atom_type_scat_dispersion_imag
_atom_type_scat_source
C C 0.0181 0.0091 'International Tables Vol C Tables 4.2.6.8 and 6.1.1.4'
H H 0.0000 0.0000 'International Tables Vol C Tables 4.2.6.8 and 6.1.1.4'
B B 0.0090 0.0039 'International Tables Vol C Tables 4.2.6.8 and 6.1.1.4'
K K 0.3868 1.0657 'International Tables Vol C Tables 4.2.6.8 and 6.1.1.4'
N N 0.0311 0.0180 'International Tables Vol C Tables 4.2.6.8 and 6.1.1.4'
O O 0.0492 0.0322 'International Tables Vol C Tables 4.2.6.8 and 6.1.1.4'

loop_
_geom_angle_atom_site_label_1
_geom_angle_atom_site_label_2
_geom_angle_atom_site_label_3
_geom_angle
O2 K1 O6 99.09(12)
O2 K1 O5 136.82(14)
O6 K1 O5 117.84(14)
O2 K1 O7 121.39(12)
O6 K1 O7 61.51(12)
O5 K1 O7 96.77(14)
O2 K1 O4 95.77(13)
O6 K1 O4 96.52(14)
O5 K1 O4 60.45(16)
O7 K1 O4 138.06(13)
O2 K1 O3 60.65(13)
O6 K1 O3 141.49(13)
O5 K1 O3 96.31(15)
O7 K1 O3 99.42(13)
O4 K1 O3 116.66(14)
O2 K1 N3 60.59(14)
O6 K1 N3 59.54(13)
O5 K1 N3 119.02(17)
O7 K1 N3 120.08(14)
O4 K1 N3 59.77(15)
O3 K1 N3 120.10(14)
O2 K1 N4 119.16(15)
O6 K1 N4 121.29(14)
O5 K1 N4 60.50(18)
O7 K1 N4 60.78(14)
O4 K1 N4 119.60(17)
O3 K1 N4 59.48(14)
N3 K1 N4 179.13(17)
C28 O2 C29 109.6(5)
C28 O2 K1 122.8(3)
C29 O2 K1 119.6(3)
C31 O3 C30 111.0(6)
C31 O3 K1 116.1(4)
C30 O3 K1 110.6(3)
C35 O4 C34 111.1(6)
C35 O4 K1 110.6(4)
C34 O4 K1 117.1(4)
C37 O5 C36 110.4(6)
C37 O5 K1 119.3(5)
C36 O5 K1 116.2(4)
C40 O6 C41 111.2(4)
C40 O6 K1 122.2(3)
C41 O6 K1 115.9(3)
C43 O7 C42 110.0(4)
C43 O7 K1 117.8(4)
C42 O7 K1 111.0(3)
C33 N3 C39 110.7(6)
C33 N3 C27 111.0(5)
C39 N3 C27 108.9(5)
C33 N3 K1 109.6(4)
C39 N3 K1 109.9(4)
C27 N3 K1 106.6(4)
C44 N4 C38 110.2(6)
C44 N4 C32 110.9(7)
C38 N4 C32 109.8(6)
C44 N4 K1 106.8(4)
C38 N4 K1 108.5(5)
C32 N4 K1 110.5(4)
N3 C27 C28 114.2(5)
N3 C27 H27A 108.7
C28 C27 H27A 108.7
N3 C27 H27B 108.7
C28 C27 H27B 108.7
H27A C27 H27B 107.6
O2 C28 C27 110.1(5)
O2 C28 H28A 109.6
C27 C28 H28A 109.6
O2 C28 H28B 109.6
C27 C28 H28B 109.6
H28A C28 H28B 108.2
O2 C29 C30 110.1(5)
O2 C29 H29A 109.6
C30 C29 H29A 109.6
O2 C29 H29B 109.6
C30 C29 H29B 109.6
H29A C29 H29B 108.2
O3 C30 C29 111.3(5)
O3 C30 H30A 109.4
C29 C30 H30A 109.4
O3 C30 H30B 109.4
C29 C30 H30B 109.4
H30A C30 H30B 108.0
O3 C31 C32 109.7(7)
O3 C31 H31A 109.7
C32 C31 H31A 109.7
O3 C31 H31B 109.7
C32 C31 H31B 109.7
H31A C31 H31B 108.2
N4 C32 C31 112.8(6)
N4 C32 H32A 109.0
C31 C32 H32A 109.0
N4 C32 H32B 109.0
C31 C32 H32B 109.0
H32A C32 H32B 107.8
N3 C33 C34 113.1(6)
N3 C33 H33A 109.0
C34 C33 H33A 109.0
N3 C33 H33B 109.0
C34 C33 H33B 109.0
H33A C33 H33B 107.8
O4 C34 C33 109.5(6)
O4 C34 H34A 109.8
C33 C34 H34A 109.8
O4 C34 H34B 109.8
C33 C34 H34B 109.8
H34A C34 H34B 108.2
O4 C35 C36 110.1(6)
O4 C35 H35A 109.6
C36 C35 H35A 109.6
O4 C35 H35B 109.6
C36 C35 H35B 109.6
H35A C35 H35B 108.1
O5 C36 C35 109.4(6)
O5 C36 H36A 109.8
C35 C36 H36A 109.8
O5 C36 H36B 109.8
C35 C36 H36B 109.8
H36A C36 H36B 108.2
O5 C37 C38 108.8(6)
O5 C37 H37A 109.9
C38 C37 H37A 109.9
O5 C37 H37B 109.9
C38 C37 H37B 109.9
H37A C37 H37B 108.3
N4 C38 C37 114.3(7)
N4 C38 H38A 108.7
C37 C38 H38A 108.7
N4 C38 H38B 108.7
C37 C38 H38B 108.7
H38A C38 H38B 107.6
N3 C39 C40 114.0(5)
N3 C39 H39A 108.7
C40 C39 H39A 108.7
N3 C39 H39B 108.7
C40 C39 H39B 108.7
H39A C39 H39B 107.6
O6 C40 C39 108.9(5)
O6 C40 H40A 109.9
C39 C40 H40A 109.9
O6 C40 H40B 109.9
C39 C40 H40B 109.9
H40A C40 H40B 108.3
O6 C41 C42 109.9(4)
O6 C41 H41A 109.7
C42 C41 H41A 109.7
O6 C41 H41B 109.7
C42 C41 H41B 109.7
H41A C41 H41B 108.2
O7 C42 C41 109.9(4)
O7 C42 H42A 109.7
C41 C42 H42A 109.7
O7 C42 H42B 109.7
C41 C42 H42B 109.7
H42A C42 H42B 108.2
O7 C43 C44 109.2(5)
O7 C43 H43A 109.8
C44 C43 H43A 109.8
O7 C43 H43B 109.8
C44 C43 H43B 109.8
H43A C43 H43B 108.3
N4 C44 C43 114.9(6)
N4 C44 H44A 108.5
C43 C44 H44A 108.5
N4 C44 H44B 108.5
C43 C44 H44B 108.5
H44A C44 H44B 107.5
O7A K1A O3A 99.66(12)
O7A K1A O5A 97.72(12)
O3A K1A O5A 93.56(13)
O7A K1A O6A 60.94(11)
O3A K1A O6A 125.35(12)
O5A K1A O6A 136.62(12)
O7A K1A O2A 139.47(11)
O3A K1A O2A 60.09(13)
O5A K1A O2A 116.94(12)
O6A K1A O2A 100.42(11)
O7A K1A O4A 123.37(12)
O3A K1A O4A 130.27(11)
O5A K1A O4A 59.84(12)
O6A K1A O4A 98.78(11)
O2A K1A O4A 93.40(11)
O7A K1A N4A 59.32(13)
O3A K1A N4A 60.51(15)
O5A K1A N4A 59.84(13)
O6A K1A N4A 119.81(13)
O2A K1A N4A 120.03(15)
O4A K1A N4A 119.19(14)
O7A K1A N3A 120.60(12)
O3A K1A N3A 120.12(14)
O5A K1A N3A 119.58(13)
O6A K1A N3A 60.22(11)
O2A K1A N3A 60.54(13)
O4A K1A N3A 60.18(13)
N4A K1A N3A 179.28(15)
C28A O2A C29A 110.8(5)
C28A O2A K1A 111.2(3)
C29A O2A K1A 112.9(3)
C31A O3A C30A 112.2(5)
C31A O3A K1A 120.1(4)
C30A O3A K1A 116.9(4)
C35A O4A C34A 110.7(4)
C35A O4A K1A 110.5(3)
C34A O4A K1A 117.1(3)
C36A O5A C37A 111.5(5)
C36A O5A K1A 117.3(3)
C37A O5A K1A 117.8(3)
C40A O6A C41A 109.7(4)
C40A O6A K1A 116.2(3)
C41A O6A K1A 110.9(3)
C43A O7A C42A 111.5(4)
C43A O7A K1A 121.3(3)
C42A O7A K1A 117.0(3)
C27A N3A C39A 109.7(5)
C27A N3A C33A 110.8(4)
C39A N3A C33A 110.3(5)
C27A N3A K1A 109.0(4)
C39A N3A K1A 108.6(3)
C33A N3A K1A 108.4(3)
C44A N4A C32A 110.2(5)
C44A N4A C38A 109.2(6)
C32A N4A C38A 110.5(5)
C44A N4A K1A 109.7(4)
C32A N4A K1A 108.1(4)
C38A N4A K1A 109.1(4)
N3A C27A C28A 112.8(4)
N3A C27A H27C 109.0
C28A C27A H27C 109.0
N3A C27A H27D 109.0
C28A C27A H27D 109.0
H27C C27A H27D 107.8
O2A C28A C27A 109.7(5)
O2A C28A H28C 109.7
C27A C28A H28C 109.7
O2A C28A H28D 109.7
C27A C28A H28D 109.7
H28C C28A H28D 108.2
O2A C29A C30A 110.0(5)
O2A C29A H29C 109.7
C30A C29A H29C 109.7
O2A C29A H29D 109.7
C30A C29A H29D 109.7
H29C C29A H29D 108.2
O3A C30A C29A 109.6(5)
O3A C30A H30C 109.8
C29A C30A H30C 109.8
O3A C30A H30D 109.8
C29A C30A H30D 109.8
H30C C30A H30D 108.2
O3A C31A C32A 110.9(5)
O3A C31A H31C 109.5
C32A C31A H31C 109.5
O3A C31A H31D 109.5
C32A C31A H31D 109.5
H31C C31A H31D 108.0
N4A C32A C31A 113.9(6)
N4A C32A H32C 108.8
C31A C32A H32C 108.8
N4A C32A H32D 108.8
C31A C32A H32D 108.8
H32C C32A H32D 107.7
N3A C33A C34A 114.8(5)
N3A C33A H33C 108.6
C34A C33A H33C 108.6
N3A C33A H33D 108.6
C34A C33A H33D 108.6
H33C C33A H33D 107.5
O4A C34A C33A 109.5(4)
O4A C34A H34C 109.8
C33A C34A H34C 109.8
O4A C34A H34D 109.8
C33A C34A H34D 109.8
H34C C34A H34D 108.2
O4A C35A C36A 108.5(4)
O4A C35A H35C 110.0
C36A C35A H35C 110.0
O4A C35A H35D 110.0
C36A C35A H35D 110.0
H35C C35A H35D 108.4
O5A C36A C35A 109.2(5)
O5A C36A H36C 109.8
C35A C36A H36C 109.8
O5A C36A H36D 109.8
C35A C36A H36D 109.8
H36C C36A H36D 108.3
O5A C37A C38A 107.8(6)
O5A C37A H37C 110.1
C38A C37A H37C 110.1
O5A C37A H37D 110.1
C38A C37A H37D 110.1
H37C C37A H37D 108.5
N4A C38A C37A 112.8(5)
N4A C38A H38C 109.0
C37A C38A H38C 109.0
N4A C38A H38D 109.0
C37A C38A H38D 109.0
H38C C38A H38D 107.8
N3A C39A C40A 113.5(5)
N3A C39A H39C 108.9
C40A C39A H39C 108.9
N3A C39A H39D 108.9
C40A C39A H39D 108.9
H39C C39A H39D 107.7
O6A C40A C39A 109.1(5)
O6A C40A H40C 109.9
C39A C40A H40C 109.9
O6A C40A H40D 109.9
C39A C40A H40D 109.9
H40C C40A H40D 108.3
O6A C41A C42A 110.4(4)
O6A C41A H41C 109.6
C42A C41A H41C 109.6
O6A C41A H41D 109.6
C42A C41A H41D 109.6
H41C C41A H41D 108.1
O7A C42A C41A 109.9(4)
O7A C42A H42C 109.7
C41A C42A H42C 109.7
O7A C42A H42D 109.7
C41A C42A H42D 109.7
H42C C42A H42D 108.2
O7A C43A C44A 109.2(5)
O7A C43A H43C 109.8
C44A C43A H43C 109.8
O7A C43A H43D 109.8
C44A C43A H43D 109.8
H43C C43A H43D 108.3
N4A C44A C43A 114.0(5)
N4A C44A H44C 108.8
C43A C44A H44C 108.8
N4A C44A H44D 108.8
C43A C44A H44D 108.8
H44C C44A H44D 107.7
O4B K1B O2B 99.61(12)
O4B K1B O6B 98.59(12)
O2B K1B O6B 92.72(12)
O4B K1B O5B 60.99(11)
O2B K1B O5B 125.28(12)
O6B K1B O5B 137.76(12)
O4B K1B O7B 123.44(12)
O2B K1B O7B 130.15(11)
O6B K1B O7B 59.76(13)
O5B K1B O7B 99.00(12)
O4B K1B O3B 139.70(11)
O2B K1B O3B 60.61(13)
O6B K1B O3B 115.92(12)
O5B K1B O3B 100.12(12)
O7B K1B O3B 93.03(11)
O4B K1B N3B 59.59(13)
O2B K1B N3B 60.12(13)
O6B K1B N3B 59.97(13)
O5B K1B N3B 120.08(13)
O7B K1B N3B 119.14(13)
O3B K1B N3B 120.13(14)
O4B K1B N4B 120.42(13)
O2B K1B N4B 120.50(14)
O6B K1B N4B 119.38(14)
O5B K1B N4B 60.04(12)
O7B K1B N4B 60.16(14)
O3B K1B N4B 60.42(14)
N3B K1B N4B 179.24(15)
C29B O2B C28B 112.0(5)
C29B O2B K1B 116.6(4)
C28B O2B K1B 120.8(4)
C31B O3B C30B 111.4(5)
C31B O3B K1B 111.5(3)
C30B O3B K1B 112.4(3)
C34B O4B C35B 111.4(4)
C34B O4B K1B 120.9(3)
C35B O4B K1B 116.6(3)
C37B O5B C36B 109.4(5)
C37B O5B K1B 116.3(3)
C36B O5B K1B 111.1(3)
C41B O6B C40B 112.3(5)
C41B O6B K1B 118.2(3)
C40B O6B K1B 116.4(3)
C43B O7B C42B 112.4(4)
C43B O7B K1B 116.4(4)
C42B O7B K1B 109.1(3)
C27B N3B C39B 111.9(5)
C27B N3B C33B 109.4(5)
C39B N3B C33B 109.0(5)
C27B N3B K1B 107.5(4)
C39B N3B K1B 109.7(4)
C33B N3B K1B 109.3(4)
C44B N4B C32B 111.4(5)
C44B N4B C38B 109.5(6)
C32B N4B C38B 109.3(5)
C44B N4B K1B 109.1(4)
C32B N4B K1B 108.8(4)
C38B N4B K1B 108.8(3)
N3B C27B C28B 114.0(6)
N3B C27B H27E 108.8
C28B C27B H27E 108.8
N3B C27B H27F 108.8
C28B C27B H27F 108.8
H27E C27B H27F 107.6
O2B C28B C27B 109.6(5)
O2B C28B H28E 109.8
C27B C28B H28E 109.8
O2B C28B H28F 109.8
C27B C28B H28F 109.8
H28E C28B H28F 108.2
O2B C29B C30B 110.1(5)
O2B C29B H29E 109.6
C30B C29B H29E 109.6
O2B C29B H29F 109.6
C30B C29B H29F 109.6
H29E C29B H29F 108.2
O3B C30B C29B 110.3(5)
O3B C30B H30E 109.6
C29B C30B H30E 109.6
O3B C30B H30F 109.6
C29B C30B H30F 109.6
H30E C30B H30F 108.1
O3B C31B C32B 108.7(5)
O3B C31B H31E 109.9
C32B C31B H31E 109.9
O3B C31B H31F 109.9
C32B C31B H31F 109.9
H31E C31B H31F 108.3
N4B C32B C31B 113.1(5)
N4B C32B H32E 109.0
C31B C32B H32E 109.0
N4B C32B H32F 109.0
C31B C32B H32F 109.0
H32E C32B H32F 107.8
N3B C33B C34B 113.5(5)
N3B C33B H33E 108.9
C34B C33B H33E 108.9
N3B C33B H33F 108.9
C34B C33B H33F 108.9
H33E C33B H33F 107.7
O4B C34B C33B 108.7(5)
O4B C34B H34E 110.0
C33B C34B H34E 110.0
O4B C34B H34F 110.0
C33B C34B H34F 110.0
H34E C34B H34F 108.3
O4B C35B C36B 110.4(4)
O4B C35B H35E 109.6
C36B C35B H35E 109.6
O4B C35B H35F 109.6
C36B C35B H35F 109.6
H35E C35B H35F 108.1
O5B C36B C35B 110.2(5)
O5B C36B H36E 109.6
C35B C36B H36E 109.6
O5B C36B H36F 109.6
C35B C36B H36F 109.6
H36E C36B H36F 108.1
O5B C37B C38B 108.6(6)
O5B C37B H37E 110.0
C38B C37B H37E 110.0
O5B C37B H37F 110.0
C38B C37B H37F 110.0
H37E C37B H37F 108.3
N4B C38B C37B 112.2(5)
N4B C38B H38E 109.2
C37B C38B H38E 109.2
N4B C38B H38F 109.2
C37B C38B H38F 109.2
H38E C38B H38F 107.9
N3B C39B C40B 112.9(5)
N3B C39B H39E 109.0
C40B C39B H39E 109.0
N3B C39B H39F 109.0
C40B C39B H39F 109.0
H39E C39B H39F 107.8
O6B C40B C39B 109.5(5)
O6B C40B H40E 109.8
C39B C40B H40E 109.8
O6B C40B H40F 109.8
C39B C40B H40F 109.8
H40E C40B H40F 108.2
O6B C41B C42B 108.1(5)
O6B C41B H41E 110.1
C42B C41B H41E 110.1
O6B C41B H41F 110.1
C42B C41B H41F 110.1
H41E C41B H41F 108.4
O7B C42B C41B 110.8(4)
O7B C42B H42E 109.5
C41B C42B H42E 109.5
O7B C42B H42F 109.5
C41B C42B H42F 109.5
H42E C42B H42F 108.1
O7B C43B C44B 110.2(5)
O7B C43B H43E 109.6
C44B C43B H43E 109.6
O7B C43B H43F 109.6
C44B C43B H43F 109.6
H43E C43B H43F 108.1
N4B C44B C43B 113.2(6)
N4B C44B H44E 108.9
C43B C44B H44E 108.9
N4B C44B H44F 108.9
C43B C44B H44F 108.9
H44E C44B H44F 107.8
O5C K1C O7C 98.94(12)
O5C K1C O6C 121.66(12)
O7C K1C O6C 61.48(11)
O5C K1C O2C 136.82(13)
O7C K1C O2C 117.89(13)
O6C K1C O2C 96.64(13)
O5C K1C O4C 60.84(11)
O7C K1C O4C 141.40(12)
O6C K1C O4C 99.50(12)
O2C K1C O4C 96.35(13)
O5C K1C O3C 95.57(13)
O7C K1C O3C 95.94(14)
O6C K1C O3C 137.65(13)
O2C K1C O3C 60.87(15)
O4C K1C O3C 117.24(14)
O5C K1C N3C 119.92(13)
O7C K1C N3C 121.55(13)
O6C K1C N3C 61.21(13)
O2C K1C N3C 59.63(16)
O4C K1C N3C 59.89(12)
O3C K1C N3C 119.26(16)
O5C K1C N4C 60.22(12)
O7C K1C N4C 59.39(12)
O6C K1C N4C 119.88(12)
O2C K1C N4C 119.34(15)
O4C K1C N4C 120.01(12)
O3C K1C N4C 59.59(14)
N3C K1C N4C 178.76(15)
C29C O2C C28C 112.5(5)
C29C O2C K1C 115.2(4)
C28C O2C K1C 119.3(4)
C31C O3C C30C 110.8(6)
C31C O3C K1C 117.6(4)
C30C O3C K1C 109.7(4)
C34C O4C C35C 110.3(5)
C34C O4C K1C 118.0(3)
C35C O4C K1C 110.5(3)
C37C O5C C36C 110.6(4)
C37C O5C K1C 122.5(3)
C36C O5C K1C 118.4(3)
C41C O6C C40C 110.6(4)
C41C O6C K1C 110.4(3)
C40C O6C K1C 117.3(3)
C43C O7C C42C 110.1(4)
C43C O7C K1C 122.4(3)
C42C O7C K1C 116.2(3)
C33C N3C C27C 109.1(5)
C33C N3C C39C 110.6(6)
C27C N3C C39C 110.9(5)
C33C N3C K1C 109.5(4)
C27C N3C K1C 109.9(4)
C39C N3C K1C 106.7(3)
C38C N4C C44C 110.1(5)
C38C N4C C32C 111.1(5)
C44C N4C C32C 110.0(5)
C38C N4C K1C 107.3(3)
C44C N4C K1C 109.3(3)
C32C N4C K1C 109.1(4)
N3C C27C C28C 113.6(6)
N3C C27C H27G 108.9
C28C C27C H27G 108.9
N3C C27C H27H 108.9
C28C C27C H27H 108.9
H27G C27C H27H 107.7
O2C C28C C27C 110.4(5)
O2C C28C H28G 109.6
C27C C28C H28G 109.6
O2C C28C H28H 109.6
C27C C28C H28H 109.6
H28G C28C H28H 108.1
O2C C29C C30C 110.8(5)
O2C C29C H29G 109.5
C30C C29C H29G 109.5
O2C C29C H29H 109.5
C30C C29C H29H 109.5
H29G C29C H29H 108.1
O3C C30C C29C 110.1(6)
O3C C30C H30G 109.6
C29C C30C H30G 109.6
O3C C30C H30H 109.6
C29C C30C H30H 109.6
H30G C30C H30H 108.1
O3C C31C C32C 109.8(6)
O3C C31C H31G 109.7
C32C C31C H31G 109.7
O3C C31C H31H 109.7
C32C C31C H31H 109.7
H31G C31C H31H 108.2
N4C C32C C31C 113.4(6)
N4C C32C H32G 108.9
C31C C32C H32G 108.9
N4C C32C H32H 108.9
C31C C32C H32H 108.9
H32G C32C H32H 107.7
N3C C33C C34C 114.3(5)
N3C C33C H33G 108.7
C34C C33C H33G 108.7
N3C C33C H33H 108.7
C34C C33C H33H 108.7
H33G C33C H33H 107.6
O4C C34C C33C 109.2(6)
O4C C34C H34G 109.8
C33C C34C H34G 109.8
O4C C34C H34H 109.8
C33C C34C H34H 109.8
H34G C34C H34H 108.3
O4C C35C C36C 111.1(5)
O4C C35C H35G 109.4
C36C C35C H35G 109.4
O4C C35C H35H 109.4
C36C C35C H35H 109.4
H35G C35C H35H 108.0
O5C C36C C35C 109.6(5)
O5C C36C H36G 109.7
C35C C36C H36G 109.7
O5C C36C H36H 109.7
C35C C36C H36H 109.7
H36G C36C H36H 108.2
O5C C37C C38C 109.8(5)
O5C C37C H37G 109.7
C38C C37C H37G 109.7
O5C C37C H37H 109.7
C38C C37C H37H 109.7
H37G C37C H37H 108.2
N4C C38C C37C 114.5(5)
N4C C38C H38G 108.6
C37C C38C H38G 108.6
N4C C38C H38H 108.6
C37C C38C H38H 108.6
H38G C38C H38H 107.6
N3C C39C C40C 113.6(6)
N3C C39C H39G 108.8
C40C C39C H39G 108.8
N3C C39C H39H 108.8
C40C C39C H39H 108.8
H39G C39C H39H 107.7
O6C C40C C39C 110.1(5)
O6C C40C H40G 109.6
C39C C40C H40G 109.6
O6C C40C H40H 109.6
C39C C40C H40H 109.6
H40G C40C H40H 108.2
O6C C41C C42C 110.2(4)
O6C C41C H41G 109.6
C42C C41C H41G 109.6
O6C C41C H41H 109.6
C42C C41C H41H 109.6
H41G C41C H41H 108.1
O7C C42C C41C 109.1(4)
O7C C42C H42G 109.9
C41C C42C H42G 109.9
O7C C42C H42H 109.9
C41C C42C H42H 109.9
H42G C42C H42H 108.3
O7C C43C C44C 108.6(5)
O7C C43C H43G 110.0
C44C C43C H43G 110.0
O7C C43C H43H 110.0
C44C C43C H43H 110.0
H43G C43C H43H 108.3
N4C C44C C43C 113.8(5)
N4C C44C H44G 108.8
C43C C44C H44G 108.8
N4C C44C H44H 108.8
C43C C44C H44H 108.8
H44G C44C H44H 107.7
C1 N1 C3 125.8(4)
C1 N1 B1 109.5(4)
C3 N1 B1 124.7(4)
C2 N2 C15 123.9(4)
C2 N2 B1 110.2(4)
C15 N2 B1 125.6(4)
C2 C1 N1 110.4(5)
C2 C1 H1 124.8
N1 C1 H1 124.8
C1 C2 N2 109.3(5)
C1 C2 H2 125.3
N2 C2 H2 125.3
C8 C3 C4 121.3(5)
C8 C3 N1 118.9(5)
C4 C3 N1 119.8(5)
C5 C4 C3 118.6(5)
C5 C4 C12 120.1(5)
C3 C4 C12 121.2(5)
C6 C5 C4 121.3(5)
C6 C5 H5 119.4
C4 C5 H5 119.4
C5 C6 C7 120.6(5)
C5 C6 H6 119.7
C7 C6 H6 119.7
C6 C7 C8 121.2(6)
C6 C7 H7 119.4
C8 C7 H7 119.4
C3 C8 C7 116.8(5)
C3 C8 C9 122.1(5)
C7 C8 C9 121.1(5)
C8 C9 C11 113.4(6)
C8 C9 C10 110.6(5)
C11 C9 C10 110.0(6)
C8 C9 H9 107.5
C11 C9 H9 107.5
C10 C9 H9 107.5
C9 C10 H10G 109.5
C9 C10 H10H 109.5
H10G C10 H10H 109.5
C9 C10 H10I 109.5
H10G C10 H10I 109.5
H10H C10 H10I 109.5
C9 C11 H11G 109.5
C9 C11 H11H 109.5
H11G C11 H11H 109.5
C9 C11 H11I 109.5
H11G C11 H11I 109.5
H11H C11 H11I 109.5
C14 C12 C4 109.9(6)
C14 C12 C13 110.8(6)
C4 C12 C13 115.9(6)
C14 C12 H12 106.6
C4 C12 H12 106.6
C13 C12 H12 106.6
C12 C13 H13G 109.5
C12 C13 H13H 109.5
H13G C13 H13H 109.5
C12 C13 H13I 109.5
H13G C13 H13I 109.5
H13H C13 H13I 109.5
C12 C14 H14G 109.5
C12 C14 H14H 109.5
H14G C14 H14H 109.5
C12 C14 H14I 109.5
H14G C14 H14I 109.5
H14H C14 H14I 109.5
C16 C15 C20 120.0(5)
C16 C15 N2 120.0(5)
C20 C15 N2 120.0(5)
C17 C16 C15 119.0(6)
C17 C16 C24 119.9(6)
C15 C16 C24 121.0(5)
C18 C17 C16 121.5(6)
C18 C17 H17 119.3
C16 C17 H17 119.3
C19 C18 C17 118.8(5)
C19 C18 H18 120.6
C17 C18 H18 120.6
C18 C19 C20 122.5(6)
C18 C19 H19 118.8
C20 C19 H19 118.8
C19 C20 C15 118.1(5)
C19 C20 C21 121.5(5)
C15 C20 C21 120.4(5)
C22 C21 C20 111.0(5)
C22 C21 C23 109.7(6)
C20 C21 C23 112.4(5)
C22 C21 H21 107.9
C20 C21 H21 107.9
C23 C21 H21 107.9
C21 C22 H22D 109.5
C21 C22 H22E 109.5
H22D C22 H22E 109.5
C21 C22 H22F 109.5
H22D C22 H22F 109.5
H22E C22 H22F 109.5
C21 C23 H23D 109.5
C21 C23 H23E 109.5
H23D C23 H23E 109.5
C21 C23 H23F 109.5
H23D C23 H23F 109.5
H23E C23 H23F 109.5
C25 C24 C26 114.6(8)
C25 C24 C16 109.7(7)
C26 C24 C16 111.0(6)
C25 C24 H24 107.1
C26 C24 H24 107.1
C16 C24 H24 107.1
C24 C25 H25D 109.5
C24 C25 H25E 109.5
H25D C25 H25E 109.5
C24 C25 H25F 109.5
H25D C25 H25F 109.5
H25E C25 H25F 109.5
C24 C26 H26D 109.5
C24 C26 H26E 109.5
H26D C26 H26E 109.5
C24 C26 H26F 109.5
H26D C26 H26F 109.5
H26E C26 H26F 109.5
O1 B1 N1 130.6(5)
O1 B1 N2 128.7(5)
N1 B1 N2 100.6(4)
C1A N1A C3A 121.5(4)
C1A N1A B1A 109.9(4)
C3A N1A B1A 128.6(4)
C2A N2A C15A 122.6(4)
C2A N2A B1A 110.6(4)
C15A N2A B1A 126.8(4)
C2A C1A N1A 110.1(5)
C2A C1A H1A 125.0
N1A C1A H1A 125.0
C1A C2A N2A 110.1(5)
C1A C2A H2A 124.9
N2A C2A H2A 124.9
C4A C3A C8A 120.5(6)
C4A C3A N1A 119.7(5)
C8A C3A N1A 119.8(6)
C3A C4A C5A 117.6(7)
C3A C4A C12A 121.2(6)
C5A C4A C12A 121.2(7)
C6A C5A C4A 122.6(9)
C6A C5A H5A 118.7
C4A C5A H5A 118.7
C7A C6A C5A 118.5(7)
C7A C6A H6A 120.7
C5A C6A H6A 120.7
C6A C7A C8A 123.7(9)
C6A C7A H7A 118.2
C8A C7A H7A 118.2
C7A C8A C3A 117.2(8)
C7A C8A C9A 121.7(7)
C3A C8A C9A 121.1(5)
C10A C9A C8A 111.4(6)
C10A C9A C11A 111.7(8)
C8A C9A C11A 111.8(8)
C10A C9A H9A 107.2
C8A C9A H9A 107.2
C11A C9A H9A 107.2
C9A C10A H10J 109.5
C9A C10A H10K 109.5
H10J C10A H10K 109.5
C9A C10A H10L 109.5
H10J C10A H10L 109.5
H10K C10A H10L 109.5
C9A C11A H11J 109.5
C9A C11A H11K 109.5
H11J C11A H11K 109.5
C9A C11A H11L 109.5
H11J C11A H11L 109.5
H11K C11A H11L 109.5
C4A C12A C13A 112.9(7)
C4A C12A C14A 113.5(8)
C13A C12A C14A 112.2(8)
C4A C12A H12A 105.8
C13A C12A H12A 105.8
C14A C12A H12A 105.8
C12A C13A H13J 109.5
C12A C13A H13K 109.5
H13J C13A H13K 109.5
C12A C13A H13L 109.5
H13J C13A H13L 109.5
H13K C13A H13L 109.5
C12A C14A H14J 109.5
C12A C14A H14K 109.5
H14J C14A H14K 109.5
C12A C14A H14L 109.5
H14J C14A H14L 109.5
H14K C14A H14L 109.5
C20A C15A C16A 122.5(6)
C20A C15A N2A 118.6(5)
C16A C15A N2A 118.9(5)
C17A C16A C15A 118.0(8)
C17A C16A C24A 121.6(7)
C15A C16A C24A 120.4(6)
C18A C17A C16A 119.7(7)
C18A C17A H17A 120.2
C16A C17A H17A 120.2
C19A C18A C17A 121.9(7)
C19A C18A H18A 119.1
C17A C18A H18A 119.1
C18A C19A C20A 120.2(8)
C18A C19A H19A 119.9
C20A C19A H19A 119.9
C15A C20A C19A 117.8(6)
C15A C20A C21A 120.2(5)
C19A C20A C21A 122.0(7)
C23A C21A C22A 110.7(6)
C23A C21A C20A 114.2(6)
C22A C21A C20A 110.5(6)
C23A C21A H21A 107.0
C22A C21A H21A 107.0
C20A C21A H21A 107.0
C21A C22A H22G 109.5
C21A C22A H22H 109.5
H22G C22A H22H 109.5
C21A C22A H22I 109.5
H22G C22A H22I 109.5
H22H C22A H22I 109.5
C21A C23A H23G 109.5
C21A C23A H23H 109.5
H23G C23A H23H 109.5
C21A C23A H23I 109.5
H23G C23A H23I 109.5
H23H C23A H23I 109.5
C16A C24A C26A 116.3(8)
C16A C24A C25A 113.4(8)
C26A C24A C25A 110.3(7)
C16A C24A H24A 105.2
C26A C24A H24A 105.2
C25A C24A H24A 105.2
C24A C25A H25G 109.5
C24A C25A H25H 109.5
H25G C25A H25H 109.5
C24A C25A H25I 109.5
H25G C25A H25I 109.5
H25H C25A H25I 109.5
C24A C26A H26G 109.5
C24A C26A H26H 109.5
H26G C26A H26H 109.5
C24A C26A H26I 109.5
H26G C26A H26I 109.5
H26H C26A H26I 109.5
O1A B1A N2A 129.6(5)
O1A B1A N1A 131.1(5)
N2A B1A N1A 99.3(4)
C3B N1B C1B 121.6(4)
C3B N1B B1B 128.2(4)
C1B N1B B1B 110.2(4)
C2B N2B C15B 120.0(4)
C2B N2B B1B 110.6(4)
C15B N2B B1B 129.3(4)
C2B C1B N1B 109.3(4)
C2B C1B H1B 125.4
N1B C1B H1B 125.4
C1B C2B N2B 109.9(4)
C1B C2B H2B 125.0
N2B C2B H2B 125.0
C8B C3B N1B 119.3(5)
C8B C3B C4B 122.5(5)
N1B C3B C4B 118.3(6)
C5B C4B C3B 116.5(7)
C5B C4B C12B 122.6(6)
C3B C4B C12B 120.9(6)
C6B C5B C4B 121.9(7)
C6B C5B H5B 119.0
C4B C5B H5B 119.0
C5B C6B C7B 122.1(6)
C5B C6B H6B 118.9
C7B C6B H6B 118.9
C8B C7B C6B 119.0(8)
C8B C7B H7B 120.5
C6B C7B H7B 120.5
C3B C8B C7B 117.9(6)
C3B C8B C9B 120.2(5)
C7B C8B C9B 121.8(6)
C8B C9B C10B 114.5(6)
C8B C9B C11B 110.0(5)
C10B C9B C11B 110.8(6)
C8B C9B H9B 107.1
C10B C9B H9B 107.1
C11B C9B H9B 107.1
C9B C10B H10M 109.5
C9B C10B H10N 109.5
H10M C10B H10N 109.5
C9B C10B H10O 109.5
H10M C10B H10O 109.5
H10N C10B H10O 109.5
C9B C11B H11M 109.5
C9B C11B H11N 109.5
H11M C11B H11N 109.5
C9B C11B H11O 109.5
H11M C11B H11O 109.5
H11N C11B H11O 109.5
C14B C12B C4B 109.0(6)
C14B C12B C13B 111.3(6)
C4B C12B C13B 113.3(7)
C14B C12B H12B 107.7
C4B C12B H12B 107.7
C13B C12B H12B 107.7
C12B C13B H13M 109.5
C12B C13B H13N 109.5
H13M C13B H13N 109.5
C12B C13B H13O 109.5
H13M C13B H13O 109.5
H13N C13B H13O 109.5
C12B C14B H14M 109.5
C12B C14B H14N 109.5
H14M C14B H14N 109.5
C12B C14B H14O 109.5
H14M C14B H14O 109.5
H14N C14B H14O 109.5
C20B C15B N2B 120.2(5)
C20B C15B C16B 121.2(5)
N2B C15B C16B 118.5(5)
C17B C16B C15B 118.3(7)
C17B C16B C24B 120.8(6)
C15B C16B C24B 120.8(5)
C18B C17B C16B 120.8(7)
C18B C17B H17B 119.6
C16B C17B H17B 119.6
C17B C18B C19B 121.2(6)
C17B C18B H18B 119.4
C19B C18B H18B 119.4
C18B C19B C20B 120.2(7)
C18B C19B H19B 119.9
C20B C19B H19B 119.9
C15B C20B C19B 118.2(6)
C15B C20B C21B 121.5(5)
C19B C20B C21B 120.3(7)
C22B C21B C23B 110.0(8)
C22B C21B C20B 112.6(7)
C23B C21B C20B 115.0(8)
C22B C21B H21B 106.2
C23B C21B H21B 106.2
C20B C21B H21B 106.2
C21B C22B H22J 109.5
C21B C22B H22K 109.5
H22J C22B H22K 109.5
C21B C22B H22L 109.5
H22J C22B H22L 109.5
H22K C22B H22L 109.5
C21B C23B H23J 109.5
C21B C23B H23K 109.5
H23J C23B H23K 109.5
C21B C23B H23L 109.5
H23J C23B H23L 109.5
H23K C23B H23L 109.5
C16B C24B C26B 110.5(5)
C16B C24B C25B 117.3(6)
C26B C24B C25B 107.9(6)
C16B C24B H24B 106.9
C26B C24B H24B 106.9
C25B C24B H24B 106.9
C24B C25B H25J 109.5
C24B C25B H25K 109.5
H25J C25B H25K 109.5
C24B C25B H25L 109.5
H25J C25B H25L 109.5
H25K C25B H25L 109.5
C24B C26B H26J 109.5
C24B C26B H26K 109.5
H26J C26B H26K 109.5
C24B C26B H26L 109.5
H26J C26B H26L 109.5
H26K C26B H26L 109.5
O1B B1B N2B 130.6(5)
O1B B1B N1B 129.4(5)
N2B B1B N1B 99.9(4)
N1D C1C C2C 109.2(9)
C2C C1C N1C 110.9(6)
C2C C1C H1C 124.5
N1C C1C H1C 124.5
N1D C1C H1CA 125.4
C2C C1C H1CA 125.4
N2D C2C C1C 114.3(8)
C1C C2C N2C 109.4(5)
C1C C2C H2C 125.3
N2C C2C H2C 125.3
N2D C2C H2CA 122.8
C1C C2C H2CA 122.8
N2D C15C C16C 107.4(8)
N2D C15C C20C 132.3(9)
C16C C15C C20C 120.3(5)
C16C C15C N2C 124.5(6)
C20C C15C N2C 115.1(6)
C17C C16C C15C 118.6(5)
C17C C16C C24C 119.6(6)
C15C C16C C24C 121.7(5)
C16C C17C C18C 120.9(6)
C16C C17C H17C 119.5
C18C C17C H17C 119.5
C19C C18C C17C 119.8(5)
C19C C18C H18C 120.1
C17C C18C H18C 120.1
C18C C19C C20C 121.7(6)
C18C C19C H19C 119.1
C20C C19C H19C 119.1
C19C C20C C15C 118.6(6)
C19C C20C C21C 120.0(6)
C15C C20C C21C 121.3(5)
C20C C21C C22C 110.0(6)
C20C C21C C23C 113.7(6)
C22C C21C C23C 108.3(6)
C20C C21C H21C 108.2
C22C C21C H21C 108.2
C23C C21C H21C 108.2
C21C C22C H22A 109.5
C21C C22C H22B 109.5
H22A C22C H22B 109.5
C21C C22C H22C 109.5
H22A C22C H22C 109.5
H22B C22C H22C 109.5
C21C C23C H23A 109.5
C21C C23C H23B 109.5
H23A C23C H23B 109.5
C21C C23C H23C 109.5
H23A C23C H23C 109.5
H23B C23C H23C 109.5
C16C C24C C25C 109.6(5)
C16C C24C C26C 112.6(6)
C25C C24C C26C 110.8(7)
C16C C24C H24C 107.9
C25C C24C H24C 107.9
C26C C24C H24C 107.9
C24C C25C H25A 109.5
C24C C25C H25B 109.5
H25A C25C H25B 109.5
C24C C25C H25C 109.5
H25A C25C H25C 109.5
H25B C25C H25C 109.5
C24C C26C H26A 109.5
C24C C26C H26B 109.5
H26A C26C H26B 109.5
C24C C26C H26C 109.5
H26A C26C H26C 109.5
H26B C26C H26C 109.5
C1C N1C C3C 122.8(9)
C1C N1C B1C 109.6(6)
C3C N1C B1C 125.5(8)
C2C N2C C15C 120.7(6)
C2C N2C B1C 110.3(5)
C15C N2C B1C 128.2(6)
C8C C3C C4C 118.1(8)
C8C C3C N1C 123.3(9)
C4C C3C N1C 118.3(9)
C5C C4C C3C 120.6(8)
C5C C4C C12C 120.2(7)
C3C C4C C12C 119.1(7)
C6C C5C C4C 120.6(8)
C6C C5C H5C 119.7
C4C C5C H5C 119.7
C5C C6C C7C 119.4(8)
C5C C6C H6C 120.3
C7C C6C H6C 120.3
C6C C7C C8C 122.0(9)
C6C C7C H7C 119.0
C8C C7C H7C 119.0
C7C C8C C3C 119.1(9)
C7C C8C C9C 120.6(9)
C3C C8C C9C 120.3(8)
C8C C9C C10C 111.8(8)
C8C C9C C11C 112.4(8)
C10C C9C C11C 110.1(9)
C8C C9C H9C 107.4
C10C C9C H9C 107.4
C11C C9C H9C 107.4
C9C C10C H10A 109.5
C9C C10C H10B 109.5
H10A C10C H10B 109.5
C9C C10C H10C 109.5
H10A C10C H10C 109.5
H10B C10C H10C 109.5
C9C C11C H11A 109.5
C9C C11C H11B 109.5
H11A C11C H11B 109.5
C9C C11C H11C 109.5
H11A C11C H11C 109.5
H11B C11C H11C 109.5
C4C C12C C13C 116.1(7)
C4C C12C C14C 109.9(7)
C13C C12C C14C 108.4(6)
C4C C12C H12C 107.4
C13C C12C H12C 107.4
C14C C12C H12C 107.4
C12C C13C H13A 109.5
C12C C13C H13B 109.5
H13A C13C H13B 109.5
C12C C13C H13C 109.5
H13A C13C H13C 109.5
H13B C13C H13C 109.5
C12C C14C H14A 109.5
C12C C14C H14B 109.5
H14A C14C H14B 109.5
C12C C14C H14C 109.5
H14A C14C H14C 109.5
H14B C14C H14C 109.5
O1C B1C N1C 129.5(6)
O1C B1C N2C 130.9(6)
N1C B1C N2C 99.6(6)
C1C N1D C3D 123.8(18)
C1C N1D B1D 107.5(12)
C3D N1D B1D 128.4(18)
C2C N2D C15C 130.4(13)
C2C N2D B1D 104.6(11)
C15C N2D B1D 123.4(12)
C8D C3D N1D 113.2(17)
C8D C3D C4D 122.5(11)
N1D C3D C4D 124.2(17)
C5D C4D C3D 117.7(10)
C5D C4D C12D 122.5(14)
C3D C4D C12D 119.2(14)
C6D C5D C4D 120.1(10)
C6D C5D H5D 120.0
C4D C5D H5D 120.0
C7D C6D C5D 121.7(11)
C7D C6D H6D 119.1
C5D C6D H6D 119.1
C6D C7D C8D 119.2(10)
C6D C7D H7D 120.4
C8D C7D H7D 120.4
C3D C8D C7D 118.7(10)
C3D C8D C9D 121.3(16)
C7D C8D C9D 120.0(15)
C8D C9D C11D 116.6(16)
C8D C9D C10D 111.2(17)
C11D C9D C10D 107.2(17)
C8D C9D H9D 107.1
C11D C9D H9D 107.1
C10D C9D H9D 107.1
C9D C10D H10D 109.5
C9D C10D H10E 109.5
H10D C10D H10E 109.5
C9D C10D H10F 109.5
H10D C10D H10F 109.5
H10E C10D H10F 109.5
C9D C11D H11D 109.5
C9D C11D H11E 109.5
H11D C11D H11E 109.5
C9D C11D H11F 109.5
H11D C11D H11F 109.5
H11E C11D H11F 109.5
C14D C12D C4D 114.1(13)
C14D C12D C13D 111.7(13)
C4D C12D C13D 110.1(12)
C14D C12D H12D 106.8
C4D C12D H12D 106.8
C13D C12D H12D 106.8
C12D C13D H13D 109.5
C12D C13D H13E 109.5
H13D C13D H13E 109.5
C12D C13D H13F 109.5
H13D C13D H13F 109.5
H13E C13D H13F 109.5
C12D C14D H14D 109.5
C12D C14D H14E 109.5
H14D C14D H14E 109.5
C12D C14D H14F 109.5
H14D C14D H14F 109.5
H14E C14D H14F 109.5
O1D B1D N2D 127.5(13)
O1D B1D N1D 128.2(13)
N2D B1D N1D 104.3(12)
C56A C51A C52A 119.3(11)
C56A C51A H51A 120.3
C52A C51A H51A 120.3
C53A C52A C51A 120.4(12)
C53A C52A H52A 119.8
C51A C52A H52A 119.8
C52A C53A C54A 120.1(12)
C52A C53A H53A 120.0
C54A C53A H53A 120.0
C53A C54A C55A 119.1(12)
C53A C54A H54A 120.4
C55A C54A H54A 120.4
C56A C55A C54A 121.0(12)
C56A C55A H55A 119.5
C54A C55A H55A 119.5
C55A C56A C51A 119.8(12)
C55A C56A H56A 120.1
C51A C56A H56A 120.1
C50 C45 C46 120.2(9)
C50 C45 H45 119.9
C46 C45 H45 119.9
C47 C46 C45 120.0(9)
C47 C46 H46 120.0
C45 C46 H46 120.0
C48 C47 C46 119.5(9)
C48 C47 H47 120.3
C46 C47 H47 120.3
C47 C48 C49 120.2(9)
C47 C48 H48 119.9
C49 C48 H48 119.9
C48 C49 C50 119.7(9)
C48 C49 H49 120.1
C50 C49 H49 120.1
C45 C50 C49 119.5(9)
C45 C50 H50 120.3
C49 C50 H50 120.3
C46A C45A C50A 119.0(11)
C46A C45A H45A 120.5
C50A C45A H45A 120.5
C45A C46A C47A 119.6(10)
C45A C46A H46A 120.2
C47A C46A H46A 120.2
C48A C47A C46A 120.6(11)
C48A C47A H47A 119.7
C46A C47A H47A 119.7
C47A C48A C49A 119.4(11)
C47A C48A H48A 120.3
C49A C48A H48A 120.3
C48A C49A C50A 119.0(12)
C48A C49A H49A 120.5
C50A C49A H49A 120.5
C45A C50A C49A 118.5(12)
C45A C50A H50A 120.8
C49A C50A H50A 120.8
C56 C51 C52 119.6(8)
C56 C51 H51 120.2
C52 C51 H51 120.2
C53 C52 C51 117.9(9)
C53 C52 H52 121.0
C51 C52 H52 121.0
C54 C53 C52 121.1(9)
C54 C53 H53 119.5
C52 C53 H53 119.5
C53 C54 C55 120.0(7)
C53 C54 H54 120.0
C55 C54 H54 120.0
C56 C55 C54 119.8(8)
C56 C55 H55 120.1
C54 C55 H55 120.1
C55 C56 C51 120.8(8)
C55 C56 H56 119.6
C51 C56 H56 119.6

loop_
_geom_bond_atom_site_label_1
_geom_bond_atom_site_label_2
_geom_bond_distance
K1 O2 2.724(4)
K1 O6 2.761(4)
K1 O5 2.805(4)
K1 O7 2.810(4)
K1 O4 2.881(5)
K1 O3 2.886(4)
K1 N3 3.017(5)
K1 N4 3.022(5)
O2 C28 1.418(8)
O2 C29 1.427(7)
O3 C31 1.415(10)
O3 C30 1.442(7)
O4 C35 1.423(8)
O4 C34 1.424(11)
O5 C37 1.420(11)
O5 C36 1.435(10)
O6 C40 1.429(7)
O6 C41 1.438(7)
O7 C43 1.403(8)
O7 C42 1.437(7)
N3 C33 1.454(9)
N3 C39 1.467(9)
N3 C27 1.474(8)
N4 C44 1.458(10)
N4 C38 1.471(10)
N4 C32 1.473(9)
C27 C28 1.494(10)
C27 H27A 0.9900
C27 H27B 0.9900
C28 H28A 0.9900
C28 H28B 0.9900
C29 C30 1.477(11)
C29 H29A 0.9900
C29 H29B 0.9900
C30 H30A 0.9900
C30 H30B 0.9900
C31 C32 1.496(12)
C31 H31A 0.9900
C31 H31B 0.9900
C32 H32A 0.9900
C32 H32B 0.9900
C33 C34 1.509(11)
C33 H33A 0.9900
C33 H33B 0.9900
C34 H34A 0.9900
C34 H34B 0.9900
C35 C36 1.487(13)
C35 H35A 0.9900
C35 H35B 0.9900
C36 H36A 0.9900
C36 H36B 0.9900
C37 C38 1.522(14)
C37 H37A 0.9900
C37 H37B 0.9900
C38 H38A 0.9900
C38 H38B 0.9900
C39 C40 1.499(10)
C39 H39A 0.9900
C39 H39B 0.9900
C40 H40A 0.9900
C40 H40B 0.9900
C41 C42 1.476(8)
C41 H41A 0.9900
C41 H41B 0.9900
C42 H42A 0.9900
C42 H42B 0.9900
C43 C44 1.505(10)
C43 H43A 0.9900
C43 H43B 0.9900
C44 H44A 0.9900
C44 H44B 0.9900
K1A O7A 2.765(3)
K1A O3A 2.774(4)
K1A O5A 2.792(4)
K1A O6A 2.837(3)
K1A O2A 2.862(4)
K1A O4A 2.873(4)
K1A N4A 3.032(5)
K1A N3A 3.035(5)
O2A C28A 1.411(8)
O2A C29A 1.423(8)
O3A C31A 1.424(9)
O3A C30A 1.435(7)
O4A C35A 1.410(7)
O4A C34A 1.415(7)
O5A C36A 1.415(7)
O5A C37A 1.420(8)
O6A C40A 1.403(8)
O6A C41A 1.427(6)
O7A C43A 1.415(7)
O7A C42A 1.430(6)
N3A C27A 1.463(7)
N3A C39A 1.467(7)
N3A C33A 1.482(8)
N4A C44A 1.467(9)
N4A C32A 1.473(9)
N4A C38A 1.481(8)
C27A C28A 1.506(10)
C27A H27C 0.9900
C27A H27D 0.9900
C28A H28C 0.9900
C28A H28D 0.9900
C29A C30A 1.474(11)
C29A H29C 0.9900
C29A H29D 0.9900
C30A H30C 0.9900
C30A H30D 0.9900
C31A C32A 1.495(11)
C31A H31C 0.9900
C31A H31D 0.9900
C32A H32C 0.9900
C32A H32D 0.9900
C33A C34A 1.496(9)
C33A H33C 0.9900
C33A H33D 0.9900
C34A H34C 0.9900
C34A H34D 0.9900
C35A C36A 1.501(9)
C35A H35C 0.9900
C35A H35D 0.9900
C36A H36C 0.9900
C36A H36D 0.9900
C37A C38A 1.506(10)
C37A H37C 0.9900
C37A H37D 0.9900
C38A H38C 0.9900
C38A H38D 0.9900
C39A C40A 1.514(9)
C39A H39C 0.9900
C39A H39D 0.9900
C40A H40C 0.9900
C40A H40D 0.9900
C41A C42A 1.479(9)
C41A H41C 0.9900
C41A H41D 0.9900
C42A H42C 0.9900
C42A H42D 0.9900
C43A C44A 1.490(9)
C43A H43C 0.9900
C43A H43D 0.9900
C44A H44C 0.9900
C44A H44D 0.9900
K1B O4B 2.766(3)
K1B O2B 2.782(4)
K1B O6B 2.800(4)
K1B O5B 2.830(4)
K1B O7B 2.862(4)
K1B O3B 2.864(4)
K1B N3B 3.036(5)
K1B N4B 3.038(5)
O2B C29B 1.418(7)
O2B C28B 1.424(8)
O3B C31B 1.422(8)
O3B C30B 1.443(8)
O4B C34B 1.421(8)
O4B C35B 1.422(7)
O5B C37B 1.414(8)
O5B C36B 1.440(6)
O6B C41B 1.406(7)
O6B C40B 1.433(8)
O7B C43B 1.421(8)
O7B C42B 1.436(7)
N3B C27B 1.458(8)
N3B C39B 1.462(8)
N3B C33B 1.470(8)
N4B C44B 1.456(9)
N4B C32B 1.474(8)
N4B C38B 1.489(8)
C27B C28B 1.502(11)
C27B H27E 0.9900
C27B H27F 0.9900
C28B H28E 0.9900
C28B H28F 0.9900
C29B C30B 1.489(11)
C29B H29E 0.9900
C29B H29F 0.9900
C30B H30E 0.9900
C30B H30F 0.9900
C31B C32B 1.499(10)
C31B H31E 0.9900
C31B H31F 0.9900
C32B H32E 0.9900
C32B H32F 0.9900
C33B C34B 1.505(9)
C33B H33E 0.9900
C33B H33F 0.9900
C34B H34E 0.9900
C34B H34F 0.9900
C35B C36B 1.468(10)
C35B H35E 0.9900
C35B H35F 0.9900
C36B H36E 0.9900
C36B H36F 0.9900
C37B C38B 1.507(10)
C37B H37E 0.9900
C37B H37F 0.9900
C38B H38E 0.9900
C38B H38F 0.9900
C39B C40B 1.492(10)
C39B H39E 0.9900
C39B H39F 0.9900
C40B H40E 0.9900
C40B H40F 0.9900
C41B C42B 1.462(10)
C41B H41E 0.9900
C41B H41F 0.9900
C42B H42E 0.9900
C42B H42F 0.9900
C43B C44B 1.514(10)
C43B H43E 0.9900
C43B H43F 0.9900
C44B H44E 0.9900
C44B H44F 0.9900
K1C O5C 2.747(4)
K1C O7C 2.766(4)
K1C O6C 2.803(4)
K1C O2C 2.814(4)
K1C O4C 2.864(4)
K1C O3C 2.874(5)
K1C N3C 3.022(5)
K1C N4C 3.039(5)
O2C C29C 1.409(9)
O2C C28C 1.427(9)
O3C C31C 1.415(10)
O3C C30C 1.434(8)
O4C C34C 1.405(8)
O4C C35C 1.430(6)
O5C C37C 1.413(7)
O5C C36C 1.436(7)
O6C C41C 1.421(6)
O6C C40C 1.425(7)
O7C C43C 1.407(7)
O7C C42C 1.420(7)
N3C C33C 1.469(8)
N3C C27C 1.475(8)
N3C C39C 1.480(9)
N4C C38C 1.460(8)
N4C C44C 1.470(8)
N4C C32C 1.477(8)
C27C C28C 1.475(12)
C27C H27G 0.9900
C27C H27H 0.9900
C28C H28G 0.9900
C28C H28H 0.9900
C29C C30C 1.481(12)
C29C H29G 0.9900
C29C H29H 0.9900
C30C H30G 0.9900
C30C H30H 0.9900
C31C C32C 1.493(11)
C31C H31G 0.9900
C31C H31H 0.9900
C32C H32G 0.9900
C32C H32H 0.9900
C33C C34C 1.517(9)
C33C H33G 0.9900
C33C H33H 0.9900
C34C H34G 0.9900
C34C H34H 0.9900
C35C C36C 1.482(10)
C35C H35G 0.9900
C35C H35H 0.9900
C36C H36G 0.9900
C36C H36H 0.9900
C37C C38C 1.512(9)
C37C H37G 0.9900
C37C H37H 0.9900
C38C H38G 0.9900
C38C H38H 0.9900
C39C C40C 1.497(9)
C39C H39G 0.9900
C39C H39H 0.9900
C40C H40G 0.9900
C40C H40H 0.9900
C41C C42C 1.497(8)
C41C H41G 0.9900
C41C H41H 0.9900
C42C H42G 0.9900
C42C H42H 0.9900
C43C C44C 1.516(10)
C43C H43G 0.9900
C43C H43H 0.9900
C44C H44G 0.9900
C44C H44H 0.9900
O1 B1 1.273(8)
N1 C1 1.392(6)
N1 C3 1.429(6)
N1 B1 1.484(7)
N2 C2 1.387(7)
N2 C15 1.421(6)
N2 B1 1.489(7)
C1 C2 1.343(8)
C1 H1 0.9500
C2 H2 0.9500
C3 C8 1.405(8)
C3 C4 1.410(7)
C4 C5 1.396(7)
C4 C12 1.506(8)
C5 C6 1.343(10)
C5 H5 0.9500
C6 C7 1.394(10)
C6 H6 0.9500
C7 C8 1.412(8)
C7 H7 0.9500
C8 C9 1.495(8)
C9 C11 1.521(9)
C9 C10 1.530(10)
C9 H9 1.0000
C10 H10G 0.9800
C10 H10H 0.9800
C10 H10I 0.9800
C11 H11G 0.9800
C11 H11H 0.9800
C11 H11I 0.9800
C12 C14 1.497(11)
C12 C13 1.511(9)
C12 H12 1.0000
C13 H13G 0.9800
C13 H13H 0.9800
C13 H13I 0.9800
C14 H14G 0.9800
C14 H14H 0.9800
C14 H14I 0.9800
C15 C16 1.397(8)
C15 C20 1.401(8)
C16 C17 1.391(9)
C16 C24 1.542(9)
C17 C18 1.374(10)
C17 H17 0.9500
C18 C19 1.363(10)
C18 H18 0.9500
C19 C20 1.394(7)
C19 H19 0.9500
C20 C21 1.528(8)
C21 C22 1.524(9)
C21 C23 1.536(9)
C21 H21 1.0000
C22 H22D 0.9800
C22 H22E 0.9800
C22 H22F 0.9800
C23 H23D 0.9800
C23 H23E 0.9800
C23 H23F 0.9800
C24 C25 1.498(12)
C24 C26 1.529(11)
C24 H24 1.0000
C25 H25D 0.9800
C25 H25E 0.9800
C25 H25F 0.9800
C26 H26D 0.9800
C26 H26E 0.9800
C26 H26F 0.9800
O1A B1A 1.286(7)
N1A C1A 1.388(7)
N1A C3A 1.420(7)
N1A B1A 1.505(7)
N2A C2A 1.381(7)
N2A C15A 1.416(7)
N2A B1A 1.493(7)
C1A C2A 1.334(8)
C1A H1A 0.9500
C2A H2A 0.9500
C3A C4A 1.397(9)
C3A C8A 1.407(9)
C4A C5A 1.423(10)
C4A C12A 1.495(11)
C5A C6A 1.349(16)
C5A H5A 0.9500
C6A C7A 1.346(17)
C6A H6A 0.9500
C7A C8A 1.406(10)
C7A H7A 0.9500
C8A C9A 1.513(11)
C9A C10A 1.510(12)
C9A C11A 1.519(9)
C9A H9A 1.0000
C10A H10J 0.9800
C10A H10K 0.9800
C10A H10L 0.9800
C11A H11J 0.9800
C11A H11K 0.9800
C11A H11L 0.9800
C12A C13A 1.511(13)
C12A C14A 1.543(10)
C12A H12A 1.0000
C13A H13J 0.9800
C13A H13K 0.9800
C13A H13L 0.9800
C14A H14J 0.9800
C14A H14K 0.9800
C14A H14L 0.9800
C15A C20A 1.387(9)
C15A C16A 1.410(8)
C16A C17A 1.391(11)
C16A C24A 1.506(12)
C17A C18A 1.388(14)
C17A H17A 0.9500
C18A C19A 1.371(13)
C18A H18A 0.9500
C19A C20A 1.405(9)
C19A H19A 0.9500
C20A C21A 1.530(9)
C21A C23A 1.501(10)
C21A C22A 1.528(9)
C21A H21A 1.0000
C22A H22G 0.9800
C22A H22H 0.9800
C22A H22I 0.9800
C23A H23G 0.9800
C23A H23H 0.9800
C23A H23I 0.9800
C24A C26A 1.518(12)
C24A C25A 1.523(12)
C24A H24A 1.0000
C25A H25G 0.9800
C25A H25H 0.9800
C25A H25I 0.9800
C26A H26G 0.9800
C26A H26H 0.9800
C26A H26I 0.9800
O1B B1B 1.293(7)
N1B C3B 1.408(7)
N1B C1B 1.410(6)
N1B B1B 1.495(6)
N2B C2B 1.398(6)
N2B C15B 1.418(6)
N2B B1B 1.489(7)
C1B C2B 1.342(7)
C1B H1B 0.9500
C2B H2B 0.9500
C3B C8B 1.389(9)
C3B C4B 1.428(8)
C4B C5B 1.392(10)
C4B C12B 1.523(11)
C5B C6B 1.328(13)
C5B H5B 0.9500
C6B C7B 1.407(12)
C6B H6B 0.9500
C7B C8B 1.404(9)
C7B H7B 0.9500
C8B C9B 1.505(9)
C9B C10B 1.527(9)
C9B C11B 1.539(9)
C9B H9B 1.0000
C10B H10M 0.9800
C10B H10N 0.9800
C10B H10O 0.9800
C11B H11M 0.9800
C11B H11N 0.9800
C11B H11O 0.9800
C12B C14B 1.508(10)
C12B C13B 1.536(8)
C12B H12B 1.0000
C13B H13M 0.9800
C13B H13N 0.9800
C13B H13O 0.9800
C14B H14M 0.9800
C14B H14N 0.9800
C14B H14O 0.9800
C15B C20B 1.375(9)
C15B C16B 1.420(8)
C16B C17B 1.389(9)
C16B C24B 1.496(10)
C17B C18B 1.354(12)
C17B H17B 0.9500
C18B C19B 1.378(13)
C18B H18B 0.9500
C19B C20B 1.413(9)
C19B H19B 0.9500
C20B C21B 1.524(10)
C21B C22B 1.481(13)
C21B C23B 1.506(13)
C21B H21B 1.0000
C22B H22J 0.9800
C22B H22K 0.9800
C22B H22L 0.9800
C23B H23J 0.9800
C23B H23K 0.9800
C23B H23L 0.9800
C24B C26B 1.533(10)
C24B C25B 1.546(9)
C24B H24B 1.0000
C25B H25J 0.9800
C25B H25K 0.9800
C25B H25L 0.9800
C26B H26J 0.9800
C26B H26K 0.9800
C26B H26L 0.9800
C1C N1D 1.330(17)
C1C C2C 1.342(8)
C1C N1C 1.394(9)
C1C H1C 0.9500
C1C H1CA 0.9500
C2C N2D 1.336(15)
C2C N2C 1.397(9)
C2C H2C 0.9500
C2C H2CA 0.9500
C15C N2D 1.389(15)
C15C C16C 1.412(9)
C15C C20C 1.412(8)
C15C N2C 1.451(8)
C16C C17C 1.387(8)
C16C C24C 1.514(9)
C17C C18C 1.403(9)
C17C H17C 0.9500
C18C C19C 1.358(10)
C18C H18C 0.9500
C19C C20C 1.392(8)
C19C H19C 0.9500
C20C C21C 1.497(10)
C21C C22C 1.517(9)
C21C C23C 1.552(10)
C21C H21C 1.0000
C22C H22A 0.9800
C22C H22B 0.9800
C22C H22C 0.9800
C23C H23A 0.9800
C23C H23B 0.9800
C23C H23C 0.9800
C24C C25C 1.533(10)
C24C C26C 1.534(11)
C24C H24C 1.0000
C25C H25A 0.9800
C25C H25B 0.9800
C25C H25C 0.9800
C26C H26A 0.9800
C26C H26B 0.9800
C26C H26C 0.9800
O1C B1C 1.297(8)
N1C C3C 1.442(10)
N1C B1C 1.507(10)
N2C B1C 1.510(9)
C3C C8C 1.400(11)
C3C C4C 1.420(11)
C4C C5C 1.384(9)
C4C C12C 1.505(9)
C5C C6C 1.369(12)
C5C H5C 0.9500
C6C C7C 1.376(12)
C6C H6C 0.9500
C7C C8C 1.393(11)
C7C H7C 0.9500
C8C C9C 1.512(10)
C9C C10C 1.520(11)
C9C C11C 1.531(10)
C9C H9C 1.0000
C10C H10A 0.9800
C10C H10B 0.9800
C10C H10C 0.9800
C11C H11A 0.9800
C11C H11B 0.9800
C11C H11C 0.9800
C12C C13C 1.539(9)
C12C C14C 1.545(10)
C12C H12C 1.0000
C13C H13A 0.9800
C13C H13B 0.9800
C13C H13C 0.9800
C14C H14A 0.9800
C14C H14B 0.9800
C14C H14C 0.9800
O1D B1D 1.296(17)
N1D C3D 1.382(17)
N1D B1D 1.481(18)
N2D B1D 1.471(17)
C3D C8D 1.371(15)
C3D C4D 1.396(15)
C4D C5D 1.395(14)
C4D C12D 1.510(13)
C5D C6D 1.387(15)
C5D H5D 0.9500
C6D C7D 1.359(15)
C6D H6D 0.9500
C7D C8D 1.419(15)
C7D H7D 0.9500
C8D C9D 1.515(13)
C9D C11D 1.542(18)
C9D C10D 1.544(17)
C9D H9D 1.0000
C10D H10D 0.9800
C10D H10E 0.9800
C10D H10F 0.9800
C11D H11D 0.9800
C11D H11E 0.9800
C11D H11F 0.9800
C12D C14D 1.506(16)
C12D C13D 1.542(17)
C12D H12D 1.0000
C13D H13D 0.9800
C13D H13E 0.9800
C13D H13F 0.9800
C14D H14D 0.9800
C14D H14E 0.9800
C14D H14F 0.9800
C51A C56A 1.388(16)
C51A C52A 1.396(16)
C51A H51A 0.9500
C52A C53A 1.376(16)
C52A H52A 0.9500
C53A C54A 1.389(16)
C53A H53A 0.9500
C54A C55A 1.390(16)
C54A H54A 0.9500
C55A C56A 1.372(15)
C55A H55A 0.9500
C56A H56A 0.9500
C45 C50 1.370(11)
C45 C46 1.390(11)
C45 H45 0.9500
C46 C47 1.385(11)
C46 H46 0.9500
C47 C48 1.374(11)
C47 H47 0.9500
C48 C49 1.378(11)
C48 H48 0.9500
C49 C50 1.397(11)
C49 H49 0.9500
C50 H50 0.9500
C45A C46A 1.388(12)
C45A C50A 1.393(12)
C45A H45A 0.9500
C46A C47A 1.389(12)
C46A H46A 0.9500
C47A C48A 1.379(12)
C47A H47A 0.9500
C48A C49A 1.386(12)
C48A H48A 0.9500
C49A C50A 1.395(13)
C49A H49A 0.9500
C50A H50A 0.9500
C51 C56 1.380(12)
C51 C52 1.398(13)
C51 H51 0.9500
C52 C53 1.387(14)
C52 H52 0.9500
C53 C54 1.364(11)
C53 H53 0.9500
C54 C55 1.375(11)
C54 H54 0.9500
C55 C56 1.367(11)
C55 H55 0.9500
C56 H56 0.9500

loop_
_geom_torsion_atom_site_label_1
_geom_torsion_atom_site_label_2
_geom_torsion_atom_site_label_3
_geom_torsion_atom_site_label_4
_geom_torsion
C33 N3 C27 C28 -71.6(8)
C39 N3 C27 C28 166.3(5)
K1 N3 C27 C28 47.7(6)
C29 O2 C28 C27 -172.3(5)
K1 O2 C28 C27 39.1(6)
N3 C27 C28 O2 -59.7(7)
C28 O2 C29 C30 169.2(5)
K1 O2 C29 C30 -41.0(6)
C31 O3 C30 C29 -179.5(5)
K1 O3 C30 C29 -49.2(6)
O2 C29 C30 O3 60.7(6)
C30 O3 C31 C32 179.9(6)
K1 O3 C31 C32 52.5(7)
C44 N4 C32 C31 -74.9(8)
C38 N4 C32 C31 163.0(8)
K1 N4 C32 C31 43.4(9)
O3 C31 C32 N4 -65.8(10)
C39 N3 C33 C34 -73.5(8)
C27 N3 C33 C34 165.4(7)
K1 N3 C33 C34 47.9(8)
C35 O4 C34 C33 175.7(6)
K1 O4 C34 C33 47.4(7)
N3 C33 C34 O4 -65.9(9)
C34 O4 C35 C36 174.3(6)
K1 O4 C35 C36 -54.0(7)
C37 O5 C36 C35 176.8(6)
K1 O5 C36 C35 -43.3(7)
O4 C35 C36 O5 66.5(8)
C36 O5 C37 C38 -173.5(7)
K1 O5 C37 C38 48.0(8)
C44 N4 C38 C37 160.9(7)
C32 N4 C38 C37 -76.6(9)
K1 N4 C38 C37 44.2(8)
O5 C37 C38 N4 -63.0(10)
C33 N3 C39 C40 164.1(6)
C27 N3 C39 C40 -73.5(7)
K1 N3 C39 C40 43.0(6)
C41 O6 C40 C39 -171.9(5)
K1 O6 C40 C39 45.1(7)
N3 C39 C40 O6 -58.5(7)
C40 O6 C41 C42 172.9(5)
K1 O6 C41 C42 -41.6(5)
C43 O7 C42 C41 174.3(5)
K1 O7 C42 C41 -53.5(5)
O6 C41 C42 O7 64.6(6)
C42 O7 C43 C44 177.0(6)
K1 O7 C43 C44 48.4(7)
C38 N4 C44 C43 -71.7(8)
C32 N4 C44 C43 166.5(6)
K1 N4 C44 C43 46.0(7)
O7 C43 C44 N4 -66.0(8)
C39A N3A C27A C28A 80.6(7)
C33A N3A C27A C28A -157.3(5)
K1A N3A C27A C28A -38.1(6)
C29A O2A C28A C27A 172.2(4)
K1A O2A C28A C27A -61.4(4)
N3A C27A C28A O2A 70.1(6)
C28A O2A C29A C30A 174.8(4)
K1A O2A C29A C30A 49.3(5)
C31A O3A C30A C29A -169.7(5)
K1A O3A C30A C29A 45.6(6)
O2A C29A C30A O3A -63.5(6)
C30A O3A C31A C32A 172.3(6)
K1A O3A C31A C32A -44.3(7)
C44A N4A C32A C31A -164.6(6)
C38A N4A C32A C31A 74.6(7)
K1A N4A C32A C31A -44.7(6)
O3A C31A C32A N4A 61.1(8)
C27A N3A C33A C34A 75.0(6)
C39A N3A C33A C34A -163.3(5)
K1A N3A C33A C34A -44.6(5)
C35A O4A C34A C33A -177.5(5)
K1A O4A C34A C33A -49.6(6)
N3A C33A C34A O4A 65.3(7)
C34A O4A C35A C36A -172.0(5)
K1A O4A C35A C36A 56.6(5)
C37A O5A C36A C35A -178.4(5)
K1A O5A C36A C35A 41.7(5)
O4A C35A C36A O5A -66.7(6)
C36A O5A C37A C38A 164.1(5)
K1A O5A C37A C38A -56.1(6)
C44A N4A C38A C37A 78.5(7)
C32A N4A C38A C37A -160.0(6)
K1A N4A C38A C37A -41.3(7)
O5A C37A C38A N4A 65.5(7)
C27A N3A C39A C40A -161.3(6)
C33A N3A C39A C40A 76.4(7)
K1A N3A C39A C40A -42.2(7)
C41A O6A C40A C39A 178.9(5)
K1A O6A C40A C39A -54.3(6)
N3A C39A C40A O6A 66.7(8)
C40A O6A C41A C42A -177.1(5)
K1A O6A C41A C42A 53.2(5)
C43A O7A C42A C41A -173.4(5)
K1A O7A C42A C41A 40.9(5)
O6A C41A C42A O7A -63.8(6)
C42A O7A C43A C44A 167.2(5)
K1A O7A C43A C44A -48.8(6)
C32A N4A C44A C43A 77.8(7)
C38A N4A C44A C43A -160.5(6)
K1A N4A C44A C43A -41.0(7)
O7A C43A C44A N4A 59.8(8)
C39B N3B C27B C28B -72.5(7)
C33B N3B C27B C28B 166.5(5)
K1B N3B C27B C28B 47.9(6)
C29B O2B C28B C27B -173.6(5)
K1B O2B C28B C27B 42.9(7)
N3B C27B C28B O2B -62.5(7)
C28B O2B C29B C30B 168.3(5)
K1B O2B C29B C30B -46.5(6)
C31B O3B C30B C29B -173.6(4)
K1B O3B C30B C29B -47.6(5)
O2B C29B C30B O3B 63.4(6)
C30B O3B C31B C32B -171.5(4)
K1B O3B C31B C32B 62.0(5)
C44B N4B C32B C31B 158.9(5)
C38B N4B C32B C31B -80.0(7)
K1B N4B C32B C31B 38.6(6)
O3B C31B C32B N4B -70.4(6)
C27B N3B C33B C34B -75.2(7)
C39B N3B C33B C34B 162.1(6)
K1B N3B C33B C34B 42.2(6)
C35B O4B C34B C33B -167.7(5)
K1B O4B C34B C33B 49.7(6)
N3B C33B C34B O4B -61.4(7)
C34B O4B C35B C36B 173.6(5)
K1B O4B C35B C36B -42.0(6)
C37B O5B C36B C35B 178.0(5)
K1B O5B C36B C35B -52.2(5)
O4B C35B C36B O5B 63.9(6)
C36B O5B C37B C38B -177.0(5)
K1B O5B C37B C38B 56.1(7)
C44B N4B C38B C37B -76.3(7)
C32B N4B C38B C37B 161.5(6)
K1B N4B C38B C37B 42.9(7)
O5B C37B C38B N4B -67.7(8)
C27B N3B C39B C40B 159.4(6)
C33B N3B C39B C40B -79.4(7)
K1B N3B C39B C40B 40.3(7)
C41B O6B C40B C39B -164.0(5)
K1B O6B C40B C39B 55.4(6)
N3B C39B C40B O6B -65.0(7)
C40B O6B C41B C42B 179.6(5)
K1B O6B C41B C42B -40.5(5)
C43B O7B C42B C41B 172.1(5)
K1B O7B C42B C41B -57.2(5)
O6B C41B C42B O7B 66.5(6)
C42B O7B C43B C44B 176.8(5)
K1B O7B C43B C44B 49.9(6)
C32B N4B C44B C43B -74.9(7)
C38B N4B C44B C43B 164.1(5)
K1B N4B C44B C43B 45.2(6)
O7B C43B C44B N4B -66.1(7)
C33C N3C C27C C28C 76.7(8)
C39C N3C C27C C28C -161.2(6)
K1C N3C C27C C28C -43.4(7)
C29C O2C C28C C27C 173.2(6)
K1C O2C C28C C27C -47.3(7)
N3C C27C C28C O2C 61.4(8)
C28C O2C C29C C30C -175.5(6)
K1C O2C C29C C30C 43.3(7)
C31C O3C C30C C29C -174.8(6)
K1C O3C C30C C29C 53.7(7)
O2C C29C C30C O3C -67.2(8)
C30C O3C C31C C32C -176.2(6)
K1C O3C C31C C32C -49.0(7)
C38C N4C C32C C31C -164.1(6)
C44C N4C C32C C31C 73.8(8)
K1C N4C C32C C31C -46.0(7)
O3C C31C C32C N4C 65.4(8)
C27C N3C C33C C34C -163.9(7)
C39C N3C C33C C34C 73.8(8)
K1C N3C C33C C34C -43.6(8)
C35C O4C C34C C33C -177.5(5)
K1C O4C C34C C33C -49.2(7)
N3C C33C C34C O4C 63.7(9)
C34C O4C C35C C36C -175.6(5)
K1C O4C C35C C36C 52.1(6)
C37C O5C C36C C35C -171.1(5)
K1C O5C C36C C35C 40.1(6)
O4C C35C C36C O5C -62.4(6)
C36C O5C C37C C38C 171.4(5)
K1C O5C C37C C38C -41.3(6)
C44C N4C C38C C37C -164.7(5)
C32C N4C C38C C37C 73.2(7)
K1C N4C C38C C37C -45.9(6)
O5C C37C C38C N4C 59.7(7)
C33C N3C C39C C40C -166.2(5)
C27C N3C C39C C40C 72.6(7)
K1C N3C C39C C40C -47.1(6)
C41C O6C C40C C39C -175.9(5)
K1C O6C C40C C39C -48.1(6)
N3C C39C C40C O6C 66.5(7)
C40C O6C C41C C42C -173.6(5)
K1C O6C C41C C42C 54.9(5)
C43C O7C C42C C41C -174.5(5)
K1C O7C C42C C41C 40.9(5)
O6C C41C C42C O7C -65.4(6)
C42C O7C C43C C44C 170.8(5)
K1C O7C C43C C44C -47.2(6)
C38C N4C C44C C43C 75.2(6)
C32C N4C C44C C43C -162.2(6)
K1C N4C C44C C43C -42.5(6)
O7C C43C C44C N4C 59.7(7)
C3 N1 C1 C2 179.2(5)
B1 N1 C1 C2 -1.0(7)
N1 C1 C2 N2 -0.1(7)
C15 N2 C2 C1 175.8(6)
B1 N2 C2 C1 1.1(7)
C1 N1 C3 C8 -108.0(6)
B1 N1 C3 C8 72.2(7)
C1 N1 C3 C4 74.1(7)
B1 N1 C3 C4 -105.6(7)
C8 C3 C4 C5 -4.5(8)
N1 C3 C4 C5 173.2(5)
C8 C3 C4 C12 178.2(5)
N1 C3 C4 C12 -4.1(8)
C3 C4 C5 C6 1.1(8)
C12 C4 C5 C6 178.5(6)
C4 C5 C6 C7 2.0(9)
C5 C6 C7 C8 -1.9(8)
C4 C3 C8 C7 4.6(7)
N1 C3 C8 C7 -173.2(4)
C4 C3 C8 C9 -175.7(5)
N1 C3 C8 C9 6.6(7)
C6 C7 C8 C3 -1.4(7)
C6 C7 C8 C9 178.8(5)
C3 C8 C9 C11 -165.7(5)
C7 C8 C9 C11 14.0(7)
C3 C8 C9 C10 70.2(7)
C7 C8 C9 C10 -110.0(6)
C5 C4 C12 C14 -91.9(7)
C3 C4 C12 C14 85.4(7)
C5 C4 C12 C13 34.7(9)
C3 C4 C12 C13 -148.1(6)
C2 N2 C15 C16 -84.2(7)
B1 N2 C15 C16 89.6(7)
C2 N2 C15 C20 97.6(6)
B1 N2 C15 C20 -88.6(7)
C20 C15 C16 C17 2.5(8)
N2 C15 C16 C17 -175.7(5)
C20 C15 C16 C24 179.8(6)
N2 C15 C16 C24 1.5(8)
C15 C16 C17 C18 -2.1(9)
C24 C16 C17 C18 -179.4(6)
C16 C17 C18 C19 0.9(9)
C17 C18 C19 C20 -0.1(9)
C18 C19 C20 C15 0.6(8)
C18 C19 C20 C21 178.4(5)
C16 C15 C20 C19 -1.8(7)
N2 C15 C20 C19 176.4(5)
C16 C15 C20 C21 -179.6(5)
N2 C15 C20 C21 -1.4(7)
C19 C20 C21 C22 -88.2(7)
C15 C20 C21 C22 89.6(7)
C19 C20 C21 C23 35.0(7)
C15 C20 C21 C23 -147.2(5)
C17 C16 C24 C25 69.3(9)
C15 C16 C24 C25 -107.9(9)
C17 C16 C24 C26 -58.3(10)
C15 C16 C24 C26 124.5(7)
C1 N1 B1 O1 178.2(8)
C3 N1 B1 O1 -2.1(12)
C1 N1 B1 N2 1.6(7)
C3 N1 B1 N2 -178.7(5)
C2 N2 B1 O1 -178.3(8)
C15 N2 B1 O1 7.2(12)
C2 N2 B1 N1 -1.6(7)
C15 N2 B1 N1 -176.1(5)
C3A N1A C1A C2A 179.5(5)
B1A N1A C1A C2A -0.7(6)
N1A C1A C2A N2A 0.2(7)
C15A N2A C2A C1A 178.8(5)
B1A N2A C2A C1A 0.4(6)
C1A N1A C3A C4A -108.4(6)
B1A N1A C3A C4A 71.8(7)
C1A N1A C3A C8A 70.5(7)
B1A N1A C3A C8A -109.3(6)
C8A C3A C4A C5A 1.0(9)
N1A C3A C4A C5A 179.9(6)
C8A C3A C4A C12A -178.9(6)
N1A C3A C4A C12A 0.0(9)
C3A C4A C5A C6A -0.8(12)
C12A C4A C5A C6A 179.2(8)
C4A C5A C6A C7A -0.3(13)
C5A C6A C7A C8A 1.1(13)
C6A C7A C8A C3A -0.8(11)
C6A C7A C8A C9A 176.8(8)
C4A C3A C8A C7A -0.3(9)
N1A C3A C8A C7A -179.2(5)
C4A C3A C8A C9A -177.9(6)
N1A C3A C8A C9A 3.2(8)
C7A C8A C9A C10A -94.1(8)
C3A C8A C9A C10A 83.4(8)
C7A C8A C9A C11A 31.7(10)
C3A C8A C9A C11A -150.9(7)
C3A C4A C12A C13A -101.7(9)
C5A C4A C12A C13A 78.4(10)
C3A C4A C12A C14A 129.0(7)
C5A C4A C12A C14A -50.9(10)
C2A N2A C15A C20A -86.9(6)
B1A N2A C15A C20A 91.2(6)
C2A N2A C15A C16A 93.6(6)
B1A N2A C15A C16A -88.2(6)
C20A C15A C16A C17A -0.9(9)
N2A C15A C16A C17A 178.6(6)
C20A C15A C16A C24A 177.8(6)
N2A C15A C16A C24A -2.8(8)
C15A C16A C17A C18A -0.5(11)
C24A C16A C17A C18A -179.2(7)
C16A C17A C18A C19A 1.3(12)
C17A C18A C19A C20A -0.7(11)
C16A C15A C20A C19A 1.5(8)
N2A C15A C20A C19A -177.9(5)
C16A C15A C20A C21A 179.0(5)
N2A C15A C20A C21A -0.5(7)
C18A C19A C20A C15A -0.7(9)
C18A C19A C20A C21A -178.1(6)
C15A C20A C21A C23A 143.6(6)
C19A C20A C21A C23A -39.1(9)
C15A C20A C21A C22A -90.9(7)
C19A C20A C21A C22A 86.4(8)
C17A C16A C24A C26A 40.4(12)
C15A C16A C24A C26A -138.3(8)
C17A C16A C24A C25A -89.1(9)
C15A C16A C24A C25A 92.3(9)
C2A N2A B1A O1A 178.0(6)
C15A N2A B1A O1A -0.4(9)
C2A N2A B1A N1A -0.7(5)
C15A N2A B1A N1A -179.1(5)
C1A N1A B1A O1A -177.8(6)
C3A N1A B1A O1A 1.9(10)
C1A N1A B1A N2A 0.8(5)
C3A N1A B1A N2A -179.4(5)
C3B N1B C1B C2B 179.1(5)
B1B N1B C1B C2B 1.1(6)
N1B C1B C2B N2B 0.3(6)
C15B N2B C2B C1B 179.9(5)
B1B N2B C2B C1B -1.6(6)
C1B N1B C3B C8B 94.1(6)
B1B N1B C3B C8B -88.4(7)
C1B N1B C3B C4B -86.4(6)
B1B N1B C3B C4B 91.1(6)
C8B C3B C4B C5B 1.4(8)
N1B C3B C4B C5B -178.1(5)
C8B C3B C4B C12B -180.0(5)
N1B C3B C4B C12B 0.6(7)
C3B C4B C5B C6B -0.4(10)
C12B C4B C5B C6B -179.0(6)
C4B C5B C6B C7B -1.3(11)
C5B C6B C7B C8B 1.9(11)
N1B C3B C8B C7B 178.7(5)
C4B C3B C8B C7B -0.7(8)
N1B C3B C8B C9B 0.1(8)
C4B C3B C8B C9B -179.4(5)
C6B C7B C8B C3B -0.9(9)
C6B C7B C8B C9B 177.7(6)
C3B C8B C9B C10B -144.1(6)
C7B C8B C9B C10B 37.3(8)
C3B C8B C9B C11B 90.4(7)
C7B C8B C9B C11B -88.2(7)
C5B C4B C12B C14B 89.2(7)
C3B C4B C12B C14B -89.4(7)
C5B C4B C12B C13B -35.4(9)
C3B C4B C12B C13B 146.0(6)
C2B N2B C15B C20B 103.7(6)
B1B N2B C15B C20B -74.5(7)
C2B N2B C15B C16B -75.6(6)
B1B N2B C15B C16B 106.2(6)
C20B C15B C16B C17B -1.2(8)
N2B C15B C16B C17B 178.1(5)
C20B C15B C16B C24B 177.0(5)
N2B C15B C16B C24B -3.8(8)
C15B C16B C17B C18B 0.4(9)
C24B C16B C17B C18B -177.8(6)
C16B C17B C18B C19B 1.3(11)
C17B C18B C19B C20B -2.3(11)
N2B C15B C20B C19B -179.0(6)
C16B C15B C20B C19B 0.3(9)
N2B C15B C20B C21B 0.3(9)
C16B C15B C20B C21B 179.5(6)
C18B C19B C20B C15B 1.4(10)
C18B C19B C20B C21B -177.8(7)
C15B C20B C21B C22B 106.5(10)
C19B C20B C21B C22B -74.2(11)
C15B C20B C21B C23B -126.4(8)
C19B C20B C21B C23B 52.9(10)
C17B C16B C24B C26B 96.6(7)
C15B C16B C24B C26B -81.5(7)
C17B C16B C24B C25B -27.6(8)
C15B C16B C24B C25B 154.3(6)
C2B N2B B1B O1B -179.2(6)
C15B N2B B1B O1B -0.9(9)
C2B N2B B1B N1B 2.0(5)
C15B N2B B1B N1B -179.6(5)
C3B N1B B1B O1B 1.6(9)
C1B N1B B1B O1B 179.4(6)
C3B N1B B1B N2B -179.6(5)
C1B N1B B1B N2B -1.9(5)
N1D C1C C2C N2D 3.7(13)
N1C C1C C2C N2C 0.3(8)
N2D C15C C16C C17C 178.2(8)
C20C C15C C16C C17C -3.4(8)
N2C C15C C16C C17C -179.8(6)
N2D C15C C16C C24C -5.2(9)
C20C C15C C16C C24C 173.2(5)
N2C C15C C16C C24C -3.3(9)
C15C C16C C17C C18C 1.4(8)
C24C C16C C17C C18C -175.2(5)
C16C C17C C18C C19C 0.7(8)
C17C C18C C19C C20C -0.8(9)
C18C C19C C20C C15C -1.2(9)
C18C C19C C20C C21C 179.2(6)
N2D C15C C20C C19C -178.8(10)
C16C C15C C20C C19C 3.3(8)
N2C C15C C20C C19C -180.0(6)
N2D C15C C20C C21C 0.8(13)
C16C C15C C20C C21C -177.1(5)
N2C C15C C20C C21C -0.3(8)
C19C C20C C21C C22C 94.8(8)
C15C C20C C21C C22C -84.8(8)
C19C C20C C21C C23C -26.8(9)
C15C C20C C21C C23C 153.5(6)
C17C C16C C24C C25C 92.3(8)
C15C C16C C24C C25C -84.2(8)
C17C C16C C24C C26C -31.5(8)
C15C C16C C24C C26C 151.9(6)
C2C C1C N1C C3C -161.8(8)
C2C C1C N1C B1C 2.5(9)
C1C C2C N2C C15C 167.1(7)
C1C C2C N2C B1C -3.0(8)
C16C C15C N2C C2C -64.1(9)
C20C C15C N2C C2C 119.3(7)
C16C C15C N2C B1C 104.1(9)
C20C C15C N2C B1C -72.5(10)
C1C N1C C3C C8C 66.0(15)
B1C N1C C3C C8C -95.7(14)
C1C N1C C3C C4C -120.3(11)
B1C N1C C3C C4C 78.0(14)
C8C C3C C4C C5C -3.5(15)
N1C C3C C4C C5C -177.6(9)
C8C C3C C4C C12C -179.9(9)
N1C C3C C4C C12C 6.1(14)
C3C C4C C5C C6C 2.9(13)
C12C C4C C5C C6C 179.2(7)
C4C C5C C6C C7C -1.6(13)
C5C C6C C7C C8C 1.1(14)
C6C C7C C8C C3C -1.8(16)
C6C C7C C8C C9C 178.6(9)
C4C C3C C8C C7C 2.9(16)
N1C C3C C8C C7C 176.7(11)
C4C C3C C8C C9C -177.4(10)
N1C C3C C8C C9C -3.7(17)
C7C C8C C9C C10C 74.4(13)
C3C C8C C9C C10C -105.3(12)
C7C C8C C9C C11C -50.0(13)
C3C C8C C9C C11C 130.4(11)
C5C C4C C12C C13C 20.9(10)
C3C C4C C12C C13C -162.8(8)
C5C C4C C12C C14C -102.6(9)
C3C C4C C12C C14C 73.8(10)
C1C N1C B1C O1C 175.2(7)
C3C N1C B1C O1C -21.1(15)
C1C N1C B1C N2C -3.8(9)
C3C N1C B1C N2C 159.9(9)
C2C N2C B1C O1C -175.0(7)
C15C N2C B1C O1C 15.9(14)
C2C N2C B1C N1C 4.1(8)
C15C N2C B1C N1C -165.1(8)
C2C C1C N1D C3D 168.9(18)
C2C C1C N1D B1D -4.7(16)
C1C C2C N2D C15C -166.3(13)
C1C C2C N2D B1D -0.9(14)
C16C C15C N2D C2C -97.1(16)
C20C C15C N2D C2C 84.8(17)
C16C C15C N2D B1D 99.9(15)
C20C C15C N2D B1D -78.2(18)
C1C N1D C3D C8D 105(3)
B1D N1D C3D C8D -82(3)
C1C N1D C3D C4D -78(3)
B1D N1D C3D C4D 94(3)
C8D C3D C4D C5D -1(2)
N1D C3D C4D C5D -177(3)
C8D C3D C4D C12D 171(2)
N1D C3D C4D C12D -5(3)
C3D C4D C5D C6D 0.3(18)
C12D C4D C5D C6D -170.9(17)
C4D C5D C6D C7D 1(3)
C5D C6D C7D C8D -2(3)
N1D C3D C8D C7D 176(2)
C4D C3D C8D C7D 0(3)
N1D C3D C8D C9D -3(3)
C4D C3D C8D C9D -179.1(18)
C6D C7D C8D C3D 1(3)
C6D C7D C8D C9D -179(2)
C3D C8D C9D C11D 166(2)
C7D C8D C9D C11D -13(3)
C3D C8D C9D C10D -71(3)
C7D C8D C9D C10D 110(2)
C5D C4D C12D C14D -34(2)
C3D C4D C12D C14D 155.4(17)
C5D C4D C12D C13D 93.0(19)
C3D C4D C12D C13D -78.1(19)
C2C N2D B1D O1D 177.4(15)
C15C N2D B1D O1D -16(3)
C2C N2D B1D N1D -1.9(17)
C15C N2D B1D N1D 164.8(15)
C1C N1D B1D O1D -175.2(15)
C3D N1D B1D O1D 12(3)
C1C N1D B1D N2D 4.0(19)
C3D N1D B1D N2D -169(2)
C56A C51A C52A C53A 3(5)
C51A C52A C53A C54A 2(6)
C52A C53A C54A C55A -4(6)
C53A C54A C55A C56A 0(5)
C54A C55A C56A C51A 5(5)
C52A C51A C56A C55A -7(5)
C50 C45 C46 C47 2.6(18)
C45 C46 C47 C48 4.3(19)
C46 C47 C48 C49 -11(3)
C47 C48 C49 C50 11(3)
C46 C45 C50 C49 -3(2)
C48 C49 C50 C45 -4(3)
C50A C45A C46A C47A -6(3)
C45A C46A C47A C48A -5(3)
C46A C47A C48A C49A 2(4)
C47A C48A C49A C50A 13(5)
C46A C45A C50A C49A 20(4)
C48A C49A C50A C45A -24(5)
C56 C51 C52 C53 -8(2)
C51 C52 C53 C54 11(2)
C52 C53 C54 C55 -8.7(17)
C53 C54 C55 C56 2.1(17)
C54 C55 C56 C51 1(2)
C52 C51 C56 C55 2(2)
